data_4073859
loop_
_publ_author_name
'Joosten, Dominik'
'Weissinger, Ines'
'Kirchmann, Marius'
'Maichle-M\"ossmer, C\"acilia'
'Schappacher, Falko M.'
'P\"ottgen, Rainer'
'Wesemann, Lars'

_publ_section_title
;
 1,2-Carbastanna-closo-dodecaborate, a New Tin Ligand in Coordination
 Chemistry:&#x00A0; Synthesis, Structure, and Reactivity
;
_journal_issue 23
_journal_name_full Organometallics
_journal_page_first 5696
_journal_paper_doi 10.1021/om7006858
_journal_volume 26
_journal_year 2007
_chemical_formula_moiety 'C39 H63 B30 P2 Rh Sn3, C16 H36 N, C16 H36 N, C H2 Cl2'
_chemical_formula_sum 'C72 H137 B30 Cl2 N2 P2 Rh Sn3'
_chemical_formula_weight 1946.96
_chemical_name_systematic
;
 ?
;
_space_group_IT_number 14
_symmetry_cell_setting monoclinic
_symmetry_space_group_name_Hall '-P 2ybc'
_symmetry_space_group_name_H-M 'P 1 21/c 1'
_atom_sites_solution_hydrogens geom
_atom_sites_solution_primary direct
_atom_sites_solution_secondary difmap
_audit_creation_method SHELXL-97
_cell_angle_alpha 90.00
_cell_angle_beta 99.158(3)
_cell_angle_gamma 90.00
_cell_formula_units_Z 4
_cell_length_a 17.6722(8)
_cell_length_b 22.5290(7)
_cell_length_c 24.2283(10)
_cell_measurement_reflns_used 49675
_cell_measurement_temperature 193(2)
_cell_measurement_theta_max 27.2
_cell_measurement_theta_min 1.38
_cell_volume 9523.2(7)
_computing_cell_refinement 'Stoe X-Area'
_computing_data_collection 'Stoe X-Area'
_computing_data_reduction 'Stoe X-Area'
_computing_molecular_graphics 'Ortep-3 for Windows (Farrugia, 1997)'
_computing_publication_material 'SHELXL-97 (Sheldrick, 1997)'
_computing_structure_refinement 'SHELXL-97 (Sheldrick, 1997)'
_computing_structure_solution 'SHELXS-97 (Sheldrick, 1997)'
_diffrn_ambient_temperature 173(2)
_diffrn_measured_fraction_theta_full 0.989
_diffrn_measured_fraction_theta_max 0.989
_diffrn_measurement_device_type 'Stoe IPDS 2T'
_diffrn_measurement_method \w-Scans
_diffrn_radiation_monochromator graphite
_diffrn_radiation_source 'fine-focus sealed tube'
_diffrn_radiation_type MoK\a
_diffrn_radiation_wavelength 0.71073
_diffrn_reflns_av_R_equivalents 0.0960
_diffrn_reflns_av_sigmaI/netI 0.0537
_diffrn_reflns_limit_h_max 22
_diffrn_reflns_limit_h_min -22
_diffrn_reflns_limit_k_max 28
_diffrn_reflns_limit_k_min -28
_diffrn_reflns_limit_l_max 30
_diffrn_reflns_limit_l_min -30
_diffrn_reflns_number 126358
_diffrn_reflns_theta_full 26.37
_diffrn_reflns_theta_max 26.37
_diffrn_reflns_theta_min 5.67
_exptl_absorpt_coefficient_mu 1.077
_exptl_absorpt_correction_T_max 0.9055
_exptl_absorpt_correction_T_min 0.6879
_exptl_absorpt_correction_type numerical
_exptl_absorpt_process_details 'Stoe X-Red, X-Shape'
_exptl_crystal_colour red
_exptl_crystal_density_diffrn 1.358
_exptl_crystal_density_method 'not measured'
_exptl_crystal_description bloc
_exptl_crystal_F_000 3968
_exptl_crystal_size_max 0.28
_exptl_crystal_size_mid 0.15
_exptl_crystal_size_min 0.04
_refine_diff_density_max 1.470
_refine_diff_density_min -1.369
_refine_diff_density_rms 0.096
_refine_ls_extinction_method none
_refine_ls_goodness_of_fit_ref 1.079
_refine_ls_hydrogen_treatment constr
_refine_ls_matrix_type full
_refine_ls_number_parameters 1227
_refine_ls_number_reflns 19263
_refine_ls_number_restraints 353
_refine_ls_restrained_S_all 1.079
_refine_ls_R_factor_all 0.0895
_refine_ls_R_factor_gt 0.0572
_refine_ls_shift/su_max 0.002
_refine_ls_shift/su_mean 0.000
_refine_ls_structure_factor_coef Fsqd
_refine_ls_weighting_details 'calc w=1/[\s^2^(Fo^2^)+(0.0265P)^2^+29.0449P] where P=(Fo^2^+2Fc^2^)/3'
_refine_ls_weighting_scheme calc
_refine_ls_wR_factor_gt 0.0971
_refine_ls_wR_factor_ref 0.1075
_reflns_number_gt 14165
_reflns_number_total 19263
_reflns_threshold_expression >2sigma(I)
_cod_data_source_file om7006858-file001.cif
_cod_data_source_block compound_3
_cod_depositor_comments
;
The following automatic conversions were performed:

'_exptl_absorpt_correction_type' value 'Numerical' changed to
'numerical' according to
/home/saulius/struct/CIF-dictionaries/cif_core.dic dictionary named
'cif_core.dic' version 2.4.1 from 2010-06-29.

Automatic conversion script
Id: cif_fix_values 1715 2011-07-08 13:25:40Z adriana 
;
_cod_original_sg_symbol_H-M 'P 21/c'
_cod_database_code 4073859

loop_
_symmetry_equiv_pos_as_xyz
'x, y, z'
'-x, y+1/2, -z+1/2'
'-x, -y, -z'
'x, -y-1/2, z-1/2'

loop_
_atom_site_label
_atom_site_type_symbol
_atom_site_fract_x
_atom_site_fract_y
_atom_site_fract_z
_atom_site_U_iso_or_equiv
_atom_site_adp_type
_atom_site_occupancy
_atom_site_symmetry_multiplicity
_atom_site_calc_flag
_atom_site_refinement_flags
_atom_site_disorder_assembly
_atom_site_disorder_group
C100 C 0.9641(3) 0.9804(3) 0.3389(3) 0.0315(16) Uani 0.816(9) 1 d PD A 1
H1A H 1.0055 0.9976 0.3740 0.038 Uiso 0.816(9) 1 calc PR A 1
B10A B 0.9435(4) 1.0235(3) 0.2805(3) 0.0342(18) Uani 0.816(9) 1 d PD A 1
H10A H 0.9693 1.0673 0.2758 0.041 Uiso 0.816(9) 1 calc PR A 1
B11A B 0.9144(4) 0.9722(4) 0.2218(3) 0.039(2) Uani 0.816(9) 1 d PD A 1
H11A H 0.9189 0.9830 0.1781 0.047 Uiso 0.816(9) 1 calc PR A 1
B12A B 0.9247(5) 0.8960(4) 0.2516(4) 0.041(2) Uani 0.816(9) 1 d PD A 1
H12A H 0.9357 0.8564 0.2275 0.050 Uiso 0.816(9) 1 calc PR A 1
B13A B 0.9608(5) 0.9049(3) 0.3276(4) 0.034(2) Uani 0.816(9) 1 d PD A 1
H13A H 0.9971 0.8723 0.3532 0.041 Uiso 0.816(9) 1 calc PR A 1
B14A B 0.8892(6) 0.9432(5) 0.3564(4) 0.041(3) Uani 0.816(9) 1 d PD A 1
H14A H 0.8812 0.9343 0.3998 0.049 Uiso 0.816(9) 1 calc PR A 1
B15A B 0.8781(4) 1.0155(4) 0.3277(3) 0.0383(19) Uani 0.816(9) 1 d PD A 1
H15A H 0.8627 1.0536 0.3520 0.046 Uiso 0.816(9) 1 calc PR A 1
B16A B 0.8451(5) 1.0090(4) 0.2561(3) 0.037(2) Uani 0.816(9) 1 d PD A 1
H16A H 0.8078 1.0433 0.2338 0.045 Uiso 0.816(9) 1 calc PR A 1
B17A B 0.8337(5) 0.9327(4) 0.2386(4) 0.048(2) Uani 0.816(9) 1 d PD A 1
H17A H 0.7889 0.9171 0.2049 0.058 Uiso 0.816(9) 1 calc PR A 1
B18A B 0.8612(8) 0.8912(5) 0.3018(4) 0.047(3) Uani 0.816(9) 1 d PD A 1
H18A H 0.8346 0.8485 0.3094 0.056 Uiso 0.816(9) 1 calc PR A 1
B19A B 0.8108(4) 0.9593(4) 0.3026(4) 0.043(2) Uani 0.816(9) 1 d PD A 1
H19A H 0.7512 0.9604 0.3104 0.052 Uiso 0.816(9) 1 calc PR A 1
C1B C 0.9491(14) 0.9978(11) 0.3183(10) 0.026(4) Uani 0.184(9) 1 d PD A 2
H1B H 0.9788 1.0333 0.3444 0.031 Uiso 0.184(9) 1 calc PR A 2
B10B B 0.9220(12) 1.0016(11) 0.2459(11) 0.026(4) Uani 0.184(9) 1 d PDU A 2
H93B H 0.9334 1.0427 0.2241 0.031 Uiso 0.184(9) 1 calc PR A 2
B11B B 0.9207(12) 0.9256(10) 0.2166(10) 0.026(4) Uani 0.184(9) 1 d PDU A 2
H11B H 0.9301 0.9151 0.1738 0.031 Uiso 0.184(9) 1 calc PR A 2
B12B B 0.9523(15) 0.8734(10) 0.2733(12) 0.024(5) Uani 0.184(9) 1 d PDU A 2
H12B H 0.9828 0.8311 0.2712 0.029 Uiso 0.184(9) 1 calc PR A 2
B13B B 0.9595(19) 0.9232(12) 0.3348(12) 0.026(4) Uani 0.184(9) 1 d PDU A 2
H13B H 0.9973 0.9117 0.3740 0.031 Uiso 0.184(9) 1 calc PR A 2
B14B B 0.874(2) 0.9551(14) 0.3427(12) 0.024(6) Uani 0.184(9) 1 d PDU A 2
H14B H 0.8555 0.9633 0.3832 0.029 Uiso 0.184(9) 1 calc PR A 2
B15B B 0.8568(18) 1.0038(10) 0.2846(12) 0.030(6) Uani 0.184(9) 1 d PDU A 2
H15B H 0.8264 1.0459 0.2883 0.036 Uiso 0.184(9) 1 calc PR A 2
B16B B 0.8409(18) 0.9625(10) 0.2226(10) 0.027(5) Uani 0.184(9) 1 d PDU A 2
H16B H 0.8015 0.9769 0.1852 0.032 Uiso 0.184(9) 1 calc PR A 2
B17B B 0.8551(17) 0.8861(11) 0.2409(11) 0.029(5) Uani 0.184(9) 1 d PDU A 2
H17B H 0.8245 0.8501 0.2162 0.035 Uiso 0.184(9) 1 calc PR A 2
B18B B 0.876(3) 0.8819(16) 0.3154(13) 0.030(6) Uani 0.184(9) 1 d PDU A 2
H18B H 0.8605 0.8435 0.3391 0.036 Uiso 0.184(9) 1 calc PR A 2
B19B B 0.8089(13) 0.9343(12) 0.2822(10) 0.028(5) Uani 0.184(9) 1 d PDU A 2
H19B H 0.7472 0.9300 0.2837 0.034 Uiso 0.184(9) 1 calc PR A 2
C200 C 1.3972(3) 0.9129(3) 0.3901(3) 0.0455(14) Uani 1 1 d . B 1
H2 H 1.4136 0.9574 0.3774 0.055 Uiso 1 1 calc R B 1
B304 B 1.3121(3) 0.9757(3) 0.1131(2) 0.0282(12) Uani 1 1 d . B 1
H900 H 1.3386 0.9329 0.1267 0.034 Uiso 1 1 calc R B 1
C41A C 0.2465(6) 0.3698(4) 0.0731(5) 0.048(3) Uani 0.527(6) 1 d PDU C 1
H40A H 0.2057 0.3847 0.0450 0.058 Uiso 0.527(6) 1 calc PR C 1
H40B H 0.2274 0.3695 0.1085 0.058 Uiso 0.527(6) 1 calc PR C 1
C43A C 0.2977(9) 0.4755(7) 0.0715(7) 0.054(4) Uani 0.527(6) 1 d P C 1
H42A H 0.2674 0.4889 0.0991 0.065 Uiso 0.527(6) 1 calc PR C 1
H42B H 0.2689 0.4835 0.0347 0.065 Uiso 0.527(6) 1 calc PR C 1
C44A C 0.3716(10) 0.5099(8) 0.0785(7) 0.063(4) Uani 0.527(6) 1 d P C 1
H43A H 0.3606 0.5515 0.0735 0.094 Uiso 0.527(6) 1 calc PR C 1
H43B H 0.4018 0.4970 0.0511 0.094 Uiso 0.527(6) 1 calc PR C 1
H43C H 0.3996 0.5032 0.1152 0.094 Uiso 0.527(6) 1 calc PR C 1
C45A C 0.3238(7) 0.2775(6) 0.0985(5) 0.049(3) Uani 0.527(6) 1 d PDU C 1
H45A H 0.3722 0.2940 0.0918 0.058 Uiso 0.527(6) 1 calc PR C 1
H45B H 0.3244 0.2357 0.0891 0.058 Uiso 0.527(6) 1 calc PR C 1
C46A C 0.3228(8) 0.2816(6) 0.1606(5) 0.051(3) Uani 0.527(6) 1 d PDU C 1
H46A H 0.2789 0.2601 0.1698 0.061 Uiso 0.527(6) 1 calc PR C 1
H46B H 0.3180 0.3228 0.1712 0.061 Uiso 0.527(6) 1 calc PR C 1
C47A C 0.3972(8) 0.2552(10) 0.1937(6) 0.080(5) Uani 0.527(6) 1 d PDU C 1
H47A H 0.4045 0.2161 0.1787 0.096 Uiso 0.527(6) 1 calc PR C 1
H47B H 0.4397 0.2797 0.1866 0.096 Uiso 0.527(6) 1 calc PR C 1
C49A C 0.2686(9) 0.2986(5) 0.0000(5) 0.062(4) Uani 0.527(6) 1 d PDU C 1
H49A H 0.3154 0.3180 -0.0065 0.075 Uiso 0.527(6) 1 calc PR C 1
H49B H 0.2262 0.3201 -0.0215 0.075 Uiso 0.527(6) 1 calc PR C 1
C50A C 0.2685(12) 0.2373(6) -0.0233(6) 0.071(5) Uani 0.527(6) 1 d PDU C 1
H50A H 0.2203 0.2180 -0.0204 0.085 Uiso 0.527(6) 1 calc PR C 1
H50B H 0.3095 0.2143 -0.0019 0.085 Uiso 0.527(6) 1 calc PR C 1
C51A C 0.2797(13) 0.2393(7) -0.0843(6) 0.083(5) Uani 0.527(6) 1 d PDU C 1
H51A H 0.2413 0.2653 -0.1045 0.099 Uiso 0.527(6) 1 calc PR C 1
H51B H 0.3296 0.2564 -0.0863 0.099 Uiso 0.527(6) 1 calc PR C 1
C52A C 0.2746(13) 0.1808(8) -0.1123(8) 0.090(6) Uani 0.527(6) 1 d PDU C 1
H52A H 0.2839 0.1855 -0.1501 0.135 Uiso 0.527(6) 1 calc PR C 1
H52B H 0.2243 0.1645 -0.1127 0.135 Uiso 0.527(6) 1 calc PR C 1
H52C H 0.3121 0.1545 -0.0925 0.135 Uiso 0.527(6) 1 calc PR C 1
C53A C 0.1846(6) 0.2739(5) 0.0718(5) 0.050(3) Uani 0.527(6) 1 d PDU C 1
H53A H 0.1912 0.2313 0.0691 0.060 Uiso 0.527(6) 1 calc PR C 1
H53B H 0.1804 0.2825 0.1104 0.060 Uiso 0.527(6) 1 calc PR C 1
C54A C 0.1083(9) 0.2901(7) 0.0360(6) 0.066(4) Uani 0.527(6) 1 d PDU C 1
H54A H 0.0975 0.3315 0.0422 0.079 Uiso 0.527(6) 1 calc PR C 1
H54B H 0.1132 0.2855 -0.0031 0.079 Uiso 0.527(6) 1 calc PR C 1
C55A C 0.0417(9) 0.2534(9) 0.0477(9) 0.099(6) Uani 0.527(6) 1 d PDU C 1
H55A H 0.0407 0.2539 0.0876 0.119 Uiso 0.527(6) 1 calc PR C 1
H55B H 0.0496 0.2126 0.0371 0.119 Uiso 0.527(6) 1 calc PR C 1
C56A C -0.0354(10) 0.2741(12) 0.0175(9) 0.139(9) Uani 0.527(6) 1 d PDU C 1
H56A H -0.0753 0.2509 0.0295 0.209 Uiso 0.527(6) 1 calc PR C 1
H56B H -0.0372 0.2694 -0.0221 0.209 Uiso 0.527(6) 1 calc PR C 1
H56C H -0.0425 0.3152 0.0259 0.209 Uiso 0.527(6) 1 calc PR C 1
C41B C 0.3129(7) 0.3605(5) 0.0437(5) 0.043(3) Uani 0.473(6) 1 d PDU C 2
H40C H 0.3658 0.3478 0.0467 0.051 Uiso 0.473(6) 1 calc PR C 2
H40D H 0.2957 0.3717 0.0051 0.051 Uiso 0.473(6) 1 calc PR C 2
C43B C 0.3360(11) 0.4696(6) 0.0591(7) 0.048(4) Uani 0.473(6) 1 d P C 2
H42C H 0.3055 0.4779 0.0230 0.058 Uiso 0.473(6) 1 calc PR C 2
H42D H 0.3885 0.4648 0.0529 0.058 Uiso 0.473(6) 1 calc PR C 2
C44B C 0.3337(15) 0.5236(8) 0.0940(8) 0.081(7) Uani 0.473(6) 1 d P C 2
H43D H 0.3531 0.5569 0.0757 0.122 Uiso 0.473(6) 1 calc PR C 2
H43E H 0.3648 0.5175 0.1298 0.122 Uiso 0.473(6) 1 calc PR C 2
H43F H 0.2818 0.5314 0.0990 0.122 Uiso 0.473(6) 1 calc PR C 2
C45B C 0.2802(9) 0.2881(7) 0.1152(6) 0.064(4) Uani 0.473(6) 1 d PDU C 2
H45C H 0.2530 0.2513 0.1191 0.076 Uiso 0.473(6) 1 calc PR C 2
H45D H 0.2586 0.3178 0.1372 0.076 Uiso 0.473(6) 1 calc PR C 2
C46B C 0.3598(10) 0.2790(8) 0.1413(8) 0.073(4) Uani 0.473(6) 1 d PDU C 2
H46C H 0.3898 0.3146 0.1388 0.087 Uiso 0.473(6) 1 calc PR C 2
H46D H 0.3827 0.2465 0.1234 0.087 Uiso 0.473(6) 1 calc PR C 2
C47B C 0.3552(14) 0.2646(11) 0.2004(7) 0.101(6) Uani 0.473(6) 1 d PDU C 2
H47C H 0.3266 0.2983 0.2111 0.121 Uiso 0.473(6) 1 calc PR C 2
H47D H 0.3186 0.2322 0.1960 0.121 Uiso 0.473(6) 1 calc PR C 2
C49B C 0.2978(8) 0.2583(6) 0.0207(6) 0.059(4) Uani 0.473(6) 1 d PDU C 2
H49C H 0.3529 0.2585 0.0322 0.071 Uiso 0.473(6) 1 calc PR C 2
H49D H 0.2797 0.2196 0.0302 0.071 Uiso 0.473(6) 1 calc PR C 2
C50B C 0.2830(13) 0.2632(8) -0.0421(7) 0.081(6) Uani 0.473(6) 1 d PDU C 2
H50C H 0.2282 0.2620 -0.0550 0.097 Uiso 0.473(6) 1 calc PR C 2
H50D H 0.3018 0.3012 -0.0530 0.097 Uiso 0.473(6) 1 calc PR C 2
C51B C 0.3205(16) 0.2147(10) -0.0702(8) 0.117(8) Uani 0.473(6) 1 d PDU C 2
H51C H 0.3752 0.2164 -0.0569 0.141 Uiso 0.473(6) 1 calc PR C 2
H51D H 0.3022 0.1770 -0.0582 0.141 Uiso 0.473(6) 1 calc PR C 2
C52B C 0.308(2) 0.2153(16) -0.1325(8) 0.170(15) Uani 0.473(6) 1 d PDU C 2
H52D H 0.3338 0.1817 -0.1458 0.255 Uiso 0.473(6) 1 calc PR C 2
H52E H 0.3293 0.2512 -0.1453 0.255 Uiso 0.473(6) 1 calc PR C 2
H52F H 0.2546 0.2133 -0.1466 0.255 Uiso 0.473(6) 1 calc PR C 2
C53B C 0.1826(7) 0.3181(6) 0.0336(9) 0.087(6) Uani 0.473(6) 1 d PDU C 2
H53C H 0.1806 0.3314 -0.0046 0.105 Uiso 0.473(6) 1 calc PR C 2
H53D H 0.1630 0.3499 0.0545 0.105 Uiso 0.473(6) 1 calc PR C 2
C54B C 0.1326(10) 0.2640(8) 0.0345(12) 0.107(7) Uani 0.473(6) 1 d PDU C 2
H54C H 0.1211 0.2486 -0.0033 0.128 Uiso 0.473(6) 1 calc PR C 2
H54D H 0.1618 0.2339 0.0573 0.128 Uiso 0.473(6) 1 calc PR C 2
C55B C 0.0617(13) 0.2728(11) 0.0551(13) 0.115(8) Uani 0.473(6) 1 d PDU C 2
H55C H 0.0349 0.3067 0.0365 0.138 Uiso 0.473(6) 1 calc PR C 2
H55D H 0.0720 0.2812 0.0949 0.138 Uiso 0.473(6) 1 calc PR C 2
C56B C 0.0127(13) 0.2190(8) 0.0449(8) 0.092(7) Uani 0.473(6) 1 d PDU C 2
H56D H -0.0395 0.2293 0.0468 0.137 Uiso 0.473(6) 1 calc PR C 2
H56E H 0.0301 0.1896 0.0727 0.137 Uiso 0.473(6) 1 calc PR C 2
H56F H 0.0160 0.2034 0.0085 0.137 Uiso 0.473(6) 1 calc PR C 2
C48 C 0.4016(8) 0.2497(7) 0.2523(5) 0.161(5) Uani 1 1 d DU . .
H48A H 0.4499 0.2322 0.2678 0.241 Uiso 0.527(6) 1 calc PR C 1
H48B H 0.3606 0.2249 0.2604 0.241 Uiso 0.527(6) 1 calc PR C 1
H48C H 0.3975 0.2882 0.2684 0.241 Uiso 0.527(6) 1 calc PR C 1
H48D H 0.3715 0.2442 0.2815 0.241 Uiso 0.473(6) 1 d PR C 2
H48E H 0.4385 0.2807 0.2626 0.241 Uiso 0.473(6) 1 d PR C 2
H48F H 0.4279 0.2134 0.2467 0.241 Uiso 0.473(6) 1 d PR C 2
C42 C 0.3105(4) 0.4117(3) 0.0777(3) 0.0589(17) Uani 1 1 d DU . .
H41A H 0.3418 0.4000 0.0502 0.071 Uiso 0.527(6) 1 calc PR C 1
H41B H 0.3413 0.4055 0.1141 0.071 Uiso 0.527(6) 1 calc PR C 1
H41C H 0.3402 0.4028 0.1140 0.071 Uiso 0.473(6) 1 d PR C 2
H41D H 0.2577 0.4165 0.0832 0.071 Uiso 0.473(6) 1 d PR C 2
C36A C 0.5128(12) 0.5414(8) 0.7515(9) 0.136(9) Uani 0.541(19) 1 d PDU D 1
H31A H 0.4794 0.5739 0.7567 0.203 Uiso 0.541(19) 1 calc PR D 1
H31B H 0.5431 0.5313 0.7867 0.203 Uiso 0.541(19) 1 calc PR D 1
H31C H 0.4827 0.5077 0.7372 0.203 Uiso 0.541(19) 1 calc PR D 1
C36B C 0.5746(13) 0.5875(10) 0.7645(7) 0.101(9) Uani 0.459(19) 1 d PDU D 2
H31D H 0.5365 0.6178 0.7651 0.152 Uiso 0.459(19) 1 calc PR D 2
H31E H 0.6246 0.6053 0.7697 0.152 Uiso 0.459(19) 1 calc PR D 2
H31F H 0.5717 0.5596 0.7940 0.152 Uiso 0.459(19) 1 calc PR D 2
B201 B 1.3276(4) 0.9056(3) 0.4322(3) 0.0375(14) Uani 1 1 d . . .
H201 H 1.2981 0.9437 0.4476 0.045 Uiso 1 1 calc R B 1
B202 B 1.2816(4) 0.8345(3) 0.4176(2) 0.0343(13) Uani 1 1 d . B .
H202 H 1.2228 0.8250 0.4246 0.041 Uiso 1 1 calc R . .
B203 B 1.3265(3) 0.7993(3) 0.3619(2) 0.0305(12) Uani 1 1 d . . .
H203 H 1.2979 0.7665 0.3321 0.037 Uiso 1 1 calc R B .
B204 B 1.3983(4) 0.8530(3) 0.3451(3) 0.0406(15) Uani 1 1 d . B .
H204 H 1.4155 0.8566 0.3036 0.049 Uiso 1 1 calc R E 1
B205 B 1.4680(4) 0.8618(3) 0.4044(4) 0.0544(19) Uani 1 1 d . . .
H205 H 1.5280 0.8707 0.3999 0.065 Uiso 1 1 calc R B 1
B206 B 1.4263(4) 0.8947(3) 0.4580(3) 0.0534(19) Uani 1 1 d . B .
H206 H 1.4589 0.9250 0.4887 0.064 Uiso 1 1 calc R F 1
B207 B 1.3557(4) 0.8452(3) 0.4760(3) 0.0464(17) Uani 1 1 d . B .
H207 H 1.3426 0.8434 0.5188 0.056 Uiso 1 1 calc R . .
B208 B 1.3554(4) 0.7804(3) 0.4334(3) 0.0404(15) Uani 1 1 d . B .
H208 H 1.3420 0.7362 0.4485 0.048 Uiso 1 1 calc R . .
B209 B 1.4256(4) 0.7911(3) 0.3896(3) 0.0433(16) Uani 1 1 d . B .
H209 H 1.4582 0.7537 0.3761 0.052 Uiso 1 1 calc R . .
B210 B 1.4432(4) 0.8174(3) 0.4589(3) 0.0539(19) Uani 1 1 d . B .
H210 H 1.4868 0.7969 0.4906 0.065 Uiso 1 1 calc R . .
C300 C 1.2169(3) 0.9811(3) 0.0841(2) 0.0381(12) Uani 1 1 d . . .
H301 H 1.1800 0.9415 0.0784 0.046 Uiso 1 1 calc R B 1
B301 B 1.1784(4) 1.0501(3) 0.0987(2) 0.0365(13) Uani 1 1 d . B .
H302 H 1.1176 1.0569 0.1020 0.044 Uiso 1 1 calc R . .
B302 B 1.2573(4) 1.0933(3) 0.1392(3) 0.0363(14) Uani 1 1 d . . .
H303 H 1.2490 1.1293 0.1684 0.044 Uiso 1 1 calc R B .
B303 B 1.3431(4) 1.0436(3) 0.1483(3) 0.0404(15) Uani 1 1 d . B .
H304 H 1.3907 1.0466 0.1835 0.048 Uiso 1 1 calc R G 1
B305 B 1.3630(4) 1.0273(3) 0.0805(3) 0.0410(15) Uani 1 1 d . . .
H305 H 1.4225 1.0198 0.0742 0.049 Uiso 1 1 calc R B 1
B306 B 1.2865(3) 0.9876(3) 0.0419(2) 0.0352(14) Uani 1 1 d . B .
H306 H 1.2961 0.9540 0.0108 0.042 Uiso 1 1 calc R H 1
B307 B 1.2042(4) 1.0339(3) 0.0326(3) 0.0399(15) Uani 1 1 d . B .
H307 H 1.1603 1.0305 -0.0049 0.048 Uiso 1 1 calc R . .
B308 B 1.2301(4) 1.1026(3) 0.0661(3) 0.0455(16) Uani 1 1 d . B .
H308 H 1.2028 1.1444 0.0501 0.055 Uiso 1 1 calc R . .
B309 B 1.3278(4) 1.0989(3) 0.0951(3) 0.0491(17) Uani 1 1 d . B .
H309 H 1.3646 1.1386 0.0980 0.059 Uiso 1 1 calc R . .
B310 B 1.2957(4) 1.0641(3) 0.0300(3) 0.0453(16) Uani 1 1 d . B .
H310 H 1.3114 1.0809 -0.0093 0.054 Uiso 1 1 calc R . .
Cl5B Cl 0.9076(3) 0.3704(2) 0.03046(19) 0.0873(18) Uiso 0.511(6) 1 d P I 1
Cl5A Cl 0.8692(3) 0.3123(3) -0.0776(3) 0.110(2) Uiso 0.511(6) 1 d PU I 1
C5 C 0.8143(9) 0.3748(7) -0.0420(6) 0.061(4) Uiso 0.511(6) 1 d PU I 1
H5A H 0.7647 0.3625 -0.0338 0.073 Uiso 0.511(6) 1 calc PR I 1
H5B H 0.8109 0.4125 -0.0615 0.073 Uiso 0.511(6) 1 calc PR I 1
Cl4A Cl 0.8404(16) 0.3600(14) -0.0371(14) 0.417(15) Uiso 0.489(6) 1 d PU I 2
Cl4B Cl 0.9107(12) 0.3362(10) -0.1197(9) 0.346(9) Uiso 0.489(6) 1 d PU I 2
C4 C 0.8600(19) 0.3936(15) -0.0911(14) 0.164(11) Uiso 0.489(6) 1 d PU I 2
H4A H 0.8919 0.4282 -0.0813 0.196 Uiso 0.489(6) 1 calc PR I 2
H4B H 0.8140 0.4050 -0.1163 0.196 Uiso 0.489(6) 1 calc PR I 2
C101 C 1.2318(3) 0.8420(2) 0.1641(2) 0.0317(11) Uani 1 1 d . . .
C102 C 1.3080(3) 0.8382(2) 0.1893(2) 0.0376(12) Uani 1 1 d . . .
H90A H 1.3221 0.8500 0.2263 0.045 Uiso 1 1 calc R . .
C103 C 1.3632(4) 0.8169(3) 0.1595(3) 0.0494(15) Uani 1 1 d . . .
H10B H 1.4140 0.8139 0.1767 0.059 Uiso 1 1 calc R . .
C104 C 1.3429(4) 0.8000(3) 0.1040(3) 0.0560(18) Uani 1 1 d . . .
H10C H 1.3797 0.7856 0.0840 0.067 Uiso 1 1 calc R . .
C105 C 1.2685(4) 0.8049(3) 0.0793(3) 0.0567(17) Uani 1 1 d . . .
H10D H 1.2549 0.7943 0.0420 0.068 Uiso 1 1 calc R . .
C106 C 1.2121(3) 0.8255(3) 0.1087(2) 0.0431(14) Uani 1 1 d . . .
H10E H 1.1615 0.8280 0.0912 0.052 Uiso 1 1 calc R . .
C107 C 1.0700(3) 0.8644(2) 0.1567(2) 0.0337(11) Uani 1 1 d . . .
C108 C 1.0235(3) 0.8145(3) 0.1470(2) 0.0456(14) Uani 1 1 d . . .
H10F H 1.0368 0.7799 0.1671 0.055 Uiso 1 1 calc R . .
C109 C 0.9571(4) 0.8159(3) 0.1073(3) 0.0609(18) Uani 1 1 d . . .
H10G H 0.9257 0.7826 0.1017 0.073 Uiso 1 1 calc R . .
C110 C 0.9379(4) 0.8668(3) 0.0764(3) 0.0635(19) Uani 1 1 d . . .
H91A H 0.8944 0.8673 0.0492 0.076 Uiso 1 1 calc R . .
C111 C 0.9828(4) 0.9162(3) 0.0856(2) 0.0530(16) Uani 1 1 d . . .
H111 H 0.9696 0.9505 0.0649 0.064 Uiso 1 1 calc R . .
C112 C 1.0482(3) 0.9152(2) 0.1258(2) 0.0387(12) Uani 1 1 d . . .
H112 H 1.0780 0.9493 0.1321 0.046 Uiso 1 1 calc R . .
C113 C 1.1498(3) 0.7950(2) 0.2456(2) 0.0304(11) Uani 1 1 d . . .
C114 C 1.1190(3) 0.7946(2) 0.2950(2) 0.0370(12) Uani 1 1 d . . .
H114 H 1.1083 0.8304 0.3114 0.044 Uiso 1 1 calc R . .
C115 C 1.1043(3) 0.7418(3) 0.3200(3) 0.0465(15) Uani 1 1 d . . .
H115 H 1.0838 0.7423 0.3530 0.056 Uiso 1 1 calc R . .
C116 C 1.1198(3) 0.6882(3) 0.2963(3) 0.0513(16) Uani 1 1 d . . .
H116 H 1.1089 0.6527 0.3131 0.062 Uiso 1 1 calc R . .
C117 C 1.1515(3) 0.6875(3) 0.2479(3) 0.0514(16) Uani 1 1 d . . .
H117 H 1.1626 0.6516 0.2321 0.062 Uiso 1 1 calc R . .
C118 C 1.1668(3) 0.7405(2) 0.2230(3) 0.0426(13) Uani 1 1 d . . .
H118 H 1.1888 0.7398 0.1906 0.051 Uiso 1 1 calc R . .
C201 C 1.2958(3) 1.0612(2) 0.3415(2) 0.0341(12) Uani 1 1 d . . .
C202 C 1.3490(4) 1.0717(4) 0.3070(3) 0.072(2) Uani 1 1 d . . .
H20A H 1.3346 1.0671 0.2686 0.086 Uiso 1 1 calc R . .
C203 C 1.4232(4) 1.0888(4) 0.3275(3) 0.081(3) Uani 1 1 d . . .
H20B H 1.4575 1.0964 0.3030 0.097 Uiso 1 1 calc R . .
C204 C 1.4463(3) 1.0946(3) 0.3839(3) 0.0501(16) Uani 1 1 d . . .
H20C H 1.4964 1.1055 0.3979 0.060 Uiso 1 1 calc R . .
C205 C 1.3947(3) 1.0841(3) 0.4193(3) 0.0517(16) Uani 1 1 d . . .
H20D H 1.4098 1.0881 0.4577 0.062 Uiso 1 1 calc R . .
C206 C 1.3200(3) 1.0676(3) 0.3983(2) 0.0413(13) Uani 1 1 d . . .
H20E H 1.2856 1.0606 0.4229 0.050 Uiso 1 1 calc R . .
C207 C 1.1450(3) 1.0491(3) 0.3707(2) 0.0420(13) Uani 1 1 d . . .
C208 C 1.1502(3) 1.0058(4) 0.4110(2) 0.0594(19) Uani 1 1 d . . .
H20F H 1.1778 0.9713 0.4070 0.071 Uiso 1 1 calc R . .
C209 C 1.1139(4) 1.0133(5) 0.4582(3) 0.087(3) Uani 1 1 d . . .
H20G H 1.1195 0.9849 0.4864 0.104 Uiso 1 1 calc R . .
C210 C 1.0700(4) 1.0632(5) 0.4623(3) 0.085(3) Uani 1 1 d . . .
H21A H 1.0465 1.0686 0.4936 0.103 Uiso 1 1 calc R . .
C211 C 1.0609(5) 1.1044(4) 0.4210(4) 0.083(3) Uani 1 1 d . . .
H211 H 1.0281 1.1364 0.4228 0.099 Uiso 1 1 calc R . .
C212 C 1.1000(4) 1.0990(3) 0.3764(3) 0.0622(19) Uani 1 1 d . . .
H212 H 1.0965 1.1291 0.3497 0.075 Uiso 1 1 calc R . .
C213 C 1.1651(3) 1.1075(2) 0.2702(2) 0.0362(12) Uani 1 1 d . . .
C214 C 1.1056(3) 1.1046(2) 0.2253(2) 0.0363(12) Uani 1 1 d . . .
H214 H 1.0844 1.0679 0.2139 0.044 Uiso 1 1 calc R . .
C215 C 1.0773(3) 1.1553(3) 0.1973(3) 0.0494(15) Uani 1 1 d . . .
H215 H 1.0378 1.1524 0.1671 0.059 Uiso 1 1 calc R . .
C216 C 1.1071(4) 1.2100(3) 0.2138(3) 0.0580(18) Uani 1 1 d . . .
H216 H 1.0874 1.2441 0.1952 0.070 Uiso 1 1 calc R . .
C217 C 1.1669(4) 1.2139(3) 0.2584(3) 0.0633(19) Uani 1 1 d . . .
H217 H 1.1871 1.2508 0.2696 0.076 Uiso 1 1 calc R . .
C218 C 1.1966(4) 1.1635(3) 0.2861(3) 0.0501(15) Uani 1 1 d . . .
H218 H 1.2375 1.1666 0.3153 0.060 Uiso 1 1 calc R . .
P1 P 1.15938(7) 0.86427(5) 0.20778(5) 0.0266(3) Uani 1 1 d . B .
P2 P 1.19704(7) 1.04037(6) 0.31081(5) 0.0288(3) Uani 1 1 d . B .
Rh Rh 1.18182(2) 0.950867(16) 0.261556(14) 0.02322(8) Uani 1 1 d . . .
Sn1 Sn 1.038498(19) 0.950899(16) 0.268404(15) 0.03301(9) Uani 1 1 d D A .
Sn2 Sn 1.27182(2) 0.892291(17) 0.336798(15) 0.03733(10) Uani 1 1 d . B .
Sn3 Sn 1.23613(2) 1.002940(16) 0.182160(15) 0.03737(10) Uani 1 1 d . B .
C301 C 0.6481(3) 0.3783(2) 0.6907(2) 0.0357(12) Uani 1 1 d . . .
H30A H 0.6748 0.3438 0.6794 0.043 Uiso 1 1 calc R . .
H30B H 0.6845 0.4006 0.7171 0.043 Uiso 1 1 calc R . .
C302 C 0.5846(3) 0.3570(3) 0.7205(2) 0.0485(15) Uani 1 1 d . . .
H30C H 0.5485 0.3335 0.6951 0.058 Uiso 1 1 calc R . .
H30D H 0.5574 0.3909 0.7324 0.058 Uiso 1 1 calc R . .
C303 C 0.6169(4) 0.3195(3) 0.7716(3) 0.0594(18) Uani 1 1 d . . .
H30E H 0.5747 0.2998 0.7852 0.071 Uiso 1 1 calc R . .
H30F H 0.6498 0.2890 0.7600 0.071 Uiso 1 1 calc R . .
C304 C 0.6611(5) 0.3538(4) 0.8182(3) 0.080(2) Uani 1 1 d . . .
H30G H 0.6797 0.3274 0.8485 0.120 Uiso 1 1 calc R . .
H30H H 0.6286 0.3832 0.8309 0.120 Uiso 1 1 calc R . .
H30I H 0.7037 0.3729 0.8055 0.120 Uiso 1 1 calc R . .
C305 C 0.6954(3) 0.4395(2) 0.6189(2) 0.0340(11) Uani 1 1 d . . .
H30J H 0.6799 0.4684 0.5896 0.041 Uiso 1 1 calc R . .
H30K H 0.7265 0.4601 0.6495 0.041 Uiso 1 1 calc R . .
C306 C 0.7452(3) 0.3935(2) 0.5964(2) 0.0359(12) Uani 1 1 d . . .
H30L H 0.7195 0.3785 0.5608 0.043 Uiso 1 1 calc R . .
H30M H 0.7545 0.3605 0.6223 0.043 Uiso 1 1 calc R . .
C307 C 0.8210(3) 0.4222(3) 0.5890(2) 0.0414(13) Uani 1 1 d . . .
H30N H 0.8108 0.4597 0.5695 0.050 Uiso 1 1 calc R . .
H30O H 0.8503 0.4306 0.6256 0.050 Uiso 1 1 calc R . .
C308 C 0.8685(4) 0.3831(3) 0.5566(3) 0.0628(19) Uani 1 1 d . . .
H30P H 0.9155 0.4030 0.5530 0.094 Uiso 1 1 calc R . .
H30Q H 0.8402 0.3754 0.5201 0.094 Uiso 1 1 calc R . .
H30R H 0.8797 0.3463 0.5761 0.094 Uiso 1 1 calc R . .
C309 C 0.5751(3) 0.3796(2) 0.5953(2) 0.0340(11) Uani 1 1 d . . .
H30S H 0.5281 0.3692 0.6089 0.041 Uiso 1 1 calc R . .
H30T H 0.6024 0.3429 0.5911 0.041 Uiso 1 1 calc R . .
C310 C 0.5539(3) 0.4074(2) 0.5380(2) 0.0366(12) Uani 1 1 d . . .
H31G H 0.6000 0.4174 0.5230 0.044 Uiso 1 1 calc R . .
H31H H 0.5250 0.4436 0.5408 0.044 Uiso 1 1 calc R . .
C311 C 0.5059(4) 0.3636(3) 0.4995(3) 0.0509(15) Uani 1 1 d . . .
H31I H 0.5347 0.3271 0.4979 0.061 Uiso 1 1 calc R . .
H31J H 0.4597 0.3542 0.5146 0.061 Uiso 1 1 calc R . .
C312 C 0.4842(4) 0.3882(3) 0.4410(3) 0.0605(18) Uani 1 1 d . . .
H31K H 0.4541 0.3594 0.4179 0.091 Uiso 1 1 calc R . .
H31L H 0.5298 0.3969 0.4257 0.091 Uiso 1 1 calc R . .
H31M H 0.4548 0.4239 0.4424 0.091 Uiso 1 1 calc R . .
C313 C 0.5766(3) 0.4700(2) 0.6541(2) 0.0402(13) Uani 1 1 d U . .
H31N H 0.5638 0.4944 0.6209 0.048 Uiso 1 1 calc R . .
H31O H 0.5289 0.4554 0.6640 0.048 Uiso 1 1 calc R . .
C314 C 0.6155(4) 0.5086(3) 0.7012(3) 0.069(2) Uani 1 1 d U D .
H31P H 0.6618 0.5256 0.6910 0.083 Uiso 1 1 calc R . .
H31Q H 0.6298 0.4846 0.7345 0.083 Uiso 1 1 calc R . .
C315 C 0.5616(6) 0.5582(4) 0.7132(4) 0.095(3) Uani 1 1 d DU . .
H32A H 0.5919 0.5922 0.7281 0.114 Uiso 0.541(19) 1 calc PR D 1
H32B H 0.5305 0.5703 0.6784 0.114 Uiso 0.541(19) 1 calc PR D 1
H32C H 0.5620 0.5878 0.6842 0.114 Uiso 0.459(19) 1 d PR D 2
H32D H 0.5102 0.5418 0.7084 0.114 Uiso 0.459(19) 1 d PR D 2
N300 N 0.6235(2) 0.41687(18) 0.63945(17) 0.0303(9) Uani 1 1 d . . .
N400 N 0.2629(3) 0.3056(2) 0.0582(2) 0.0570(14) Uani 1 1 d D . .

loop_
_atom_site_aniso_label
_atom_site_aniso_U_11
_atom_site_aniso_U_22
_atom_site_aniso_U_33
_atom_site_aniso_U_23
_atom_site_aniso_U_13
_atom_site_aniso_U_12
C100 0.022(3) 0.044(4) 0.028(3) -0.003(3) -0.001(3) 0.005(3)
B10A 0.032(4) 0.030(4) 0.039(4) 0.005(3) 0.003(3) 0.000(3)
B11A 0.027(4) 0.060(6) 0.029(4) 0.006(4) 0.003(3) 0.017(4)
B12A 0.030(4) 0.046(5) 0.050(5) -0.019(4) 0.011(4) -0.008(4)
B13A 0.034(4) 0.022(4) 0.051(5) 0.009(4) 0.022(4) 0.008(4)
B14A 0.031(6) 0.048(6) 0.046(5) 0.012(4) 0.011(4) 0.007(4)
B15A 0.032(4) 0.043(5) 0.041(5) -0.010(3) 0.008(3) 0.003(3)
B16A 0.034(4) 0.043(5) 0.032(4) 0.000(4) -0.002(4) 0.008(3)
B17A 0.030(4) 0.062(7) 0.051(5) -0.016(5) 0.001(4) -0.001(4)
B18A 0.044(8) 0.039(6) 0.060(7) -0.003(5) 0.017(5) -0.010(4)
B19A 0.031(4) 0.054(6) 0.047(5) -0.012(4) 0.014(4) -0.003(4)
C1B 0.019(6) 0.019(7) 0.038(8) 0.010(5) -0.001(5) 0.010(5)
B10B 0.019(6) 0.019(7) 0.038(8) 0.010(5) -0.001(5) 0.010(5)
B11B 0.019(6) 0.019(7) 0.038(8) 0.010(5) -0.001(5) 0.010(5)
B12B 0.015(10) 0.015(10) 0.042(11) 0.012(7) 0.003(9) -0.005(8)
B13B 0.019(6) 0.019(7) 0.038(8) 0.010(5) -0.001(5) 0.010(5)
B14B 0.002(11) 0.031(16) 0.037(9) 0.008(8) -0.003(10) -0.003(10)
B15B 0.023(13) 0.026(9) 0.038(14) 0.007(8) -0.001(10) 0.016(8)
B16B 0.020(9) 0.023(11) 0.036(10) 0.009(8) 0.003(9) 0.007(6)
B17B 0.025(10) 0.021(8) 0.041(10) 0.010(8) 0.002(7) 0.007(8)
B18B 0.021(12) 0.028(10) 0.040(11) 0.011(10) 0.004(9) 0.006(8)
B19B 0.018(8) 0.037(13) 0.026(13) 0.007(9) -0.004(6) 0.006(7)
C200 0.036(3) 0.039(3) 0.057(4) 0.006(3) -0.007(3) -0.003(2)
B304 0.030(3) 0.031(3) 0.026(3) 0.001(2) 0.010(2) 0.008(2)
C41A 0.048(6) 0.037(6) 0.067(8) 0.007(5) 0.031(6) 0.010(4)
C43A 0.052(9) 0.048(8) 0.065(10) 0.007(6) 0.022(7) 0.001(7)
C44A 0.080(12) 0.050(10) 0.060(10) 0.003(7) 0.020(8) -0.016(8)
C45A 0.038(7) 0.049(7) 0.067(7) 0.009(6) 0.030(6) 0.011(6)
C46A 0.044(7) 0.046(7) 0.064(7) 0.005(6) 0.016(6) 0.011(6)
C47A 0.037(8) 0.096(12) 0.107(9) 0.020(10) 0.014(7) 0.022(8)
C49A 0.084(10) 0.048(7) 0.064(8) 0.012(6) 0.040(7) 0.012(7)
C50A 0.106(12) 0.046(8) 0.070(9) 0.011(7) 0.043(9) 0.015(9)
C51A 0.144(15) 0.054(8) 0.058(8) 0.017(6) 0.039(10) 0.014(10)
C52A 0.123(15) 0.088(12) 0.061(10) -0.005(8) 0.023(10) 0.016(11)
C53A 0.080(8) 0.029(6) 0.048(7) 0.001(5) 0.027(6) 0.007(6)
C54A 0.084(9) 0.050(9) 0.064(8) -0.002(7) 0.014(7) -0.008(8)
C55A 0.098(10) 0.082(14) 0.112(14) -0.064(11) 0.003(9) -0.054(9)
C56A 0.098(10) 0.21(3) 0.101(15) 0.040(16) 0.003(11) -0.079(15)
C41B 0.038(7) 0.047(7) 0.044(7) 0.000(5) 0.005(5) -0.007(5)
C43B 0.066(11) 0.026(7) 0.054(9) 0.002(6) 0.016(8) -0.006(8)
C44B 0.14(2) 0.041(10) 0.072(12) -0.029(8) 0.050(12) -0.036(12)
C45B 0.060(9) 0.041(8) 0.093(11) -0.012(8) 0.022(8) -0.010(7)
C46B 0.074(10) 0.055(10) 0.089(9) 0.004(9) 0.013(10) -0.006(9)
C47B 0.128(18) 0.085(14) 0.087(10) 0.016(11) 0.009(10) -0.001(14)
C49B 0.044(8) 0.051(9) 0.076(9) -0.011(8) -0.009(7) 0.001(7)
C50B 0.093(13) 0.056(11) 0.080(10) -0.017(9) -0.031(10) 0.027(10)
C51B 0.19(2) 0.081(14) 0.077(10) -0.008(11) -0.004(13) 0.067(14)
C52B 0.25(4) 0.18(3) 0.080(11) 0.004(16) 0.01(2) 0.13(3)
C53B 0.035(7) 0.033(7) 0.188(19) -0.033(10) -0.001(9) 0.005(5)
C54B 0.043(9) 0.044(10) 0.22(2) -0.059(12) -0.005(10) -0.010(7)
C55B 0.114(15) 0.089(15) 0.15(2) -0.073(14) 0.057(15) -0.064(11)
C56B 0.137(16) 0.074(12) 0.077(12) -0.034(10) 0.057(12) -0.065(12)
C48 0.169(12) 0.160(11) 0.133(8) 0.041(9) -0.042(8) 0.019(9)
C42 0.060(4) 0.055(4) 0.061(4) 0.000(3) 0.008(3) -0.009(3)
C36A 0.131(16) 0.122(16) 0.171(19) -0.115(14) 0.078(14) -0.020(12)
C36B 0.116(18) 0.094(16) 0.093(13) -0.043(11) 0.017(12) 0.031(13)
B201 0.042(3) 0.032(3) 0.033(3) -0.002(3) -0.009(3) 0.009(3)
B202 0.033(3) 0.039(3) 0.030(3) 0.008(3) 0.001(2) 0.005(3)
B203 0.032(3) 0.025(3) 0.035(3) 0.003(2) 0.005(2) 0.005(2)
B204 0.031(3) 0.042(4) 0.050(4) 0.004(3) 0.012(3) 0.007(3)
B205 0.031(4) 0.050(4) 0.078(5) 0.001(4) -0.005(3) 0.005(3)
B206 0.042(4) 0.040(4) 0.067(5) -0.005(3) -0.026(3) 0.006(3)
B207 0.056(4) 0.049(4) 0.031(3) 0.001(3) -0.005(3) 0.015(3)
B208 0.046(4) 0.032(3) 0.040(3) 0.003(3) -0.002(3) 0.006(3)
B209 0.033(3) 0.035(4) 0.058(4) -0.003(3) -0.001(3) 0.011(3)
B210 0.047(4) 0.048(4) 0.059(5) 0.000(3) -0.015(3) 0.018(3)
C300 0.041(3) 0.042(3) 0.033(3) 0.001(2) 0.011(2) 0.005(2)
B301 0.035(3) 0.040(3) 0.036(3) 0.002(3) 0.008(3) 0.007(3)
B302 0.043(4) 0.030(3) 0.038(3) -0.001(3) 0.013(3) -0.004(3)
B303 0.032(3) 0.059(4) 0.031(3) -0.003(3) 0.007(2) -0.007(3)
B305 0.026(3) 0.058(4) 0.043(4) 0.001(3) 0.016(3) -0.003(3)
B306 0.036(3) 0.043(4) 0.027(3) 0.000(2) 0.007(2) 0.005(3)
B307 0.044(4) 0.047(4) 0.028(3) 0.006(3) 0.002(3) 0.008(3)
B308 0.067(5) 0.032(3) 0.040(4) 0.013(3) 0.017(3) 0.011(3)
B309 0.058(4) 0.045(4) 0.049(4) 0.004(3) 0.023(3) -0.020(3)
B310 0.054(4) 0.054(4) 0.030(3) 0.009(3) 0.013(3) -0.001(3)
C101 0.042(3) 0.018(2) 0.037(3) 0.005(2) 0.010(2) 0.004(2)
C102 0.042(3) 0.032(3) 0.041(3) 0.005(2) 0.012(2) 0.008(2)
C103 0.047(4) 0.046(4) 0.060(4) 0.011(3) 0.022(3) 0.008(3)
C104 0.070(5) 0.041(4) 0.065(4) 0.004(3) 0.039(4) 0.017(3)
C105 0.075(5) 0.053(4) 0.046(4) -0.001(3) 0.023(3) 0.012(4)
C106 0.049(3) 0.043(3) 0.038(3) -0.005(3) 0.010(3) 0.010(3)
C107 0.033(3) 0.038(3) 0.030(3) 0.001(2) 0.002(2) 0.006(2)
C108 0.048(3) 0.035(3) 0.049(3) -0.007(3) -0.007(3) 0.000(3)
C109 0.056(4) 0.053(4) 0.066(4) -0.012(3) -0.015(3) -0.008(3)
C110 0.058(4) 0.071(5) 0.051(4) -0.011(3) -0.022(3) 0.010(4)
C111 0.056(4) 0.058(4) 0.040(3) 0.001(3) -0.009(3) 0.015(3)
C112 0.040(3) 0.038(3) 0.036(3) 0.000(2) 0.000(2) 0.005(2)
C113 0.027(3) 0.025(3) 0.037(3) 0.008(2) 0.000(2) -0.002(2)
C114 0.033(3) 0.035(3) 0.044(3) 0.008(2) 0.009(2) 0.002(2)
C115 0.037(3) 0.050(4) 0.053(4) 0.020(3) 0.008(3) -0.003(3)
C116 0.039(3) 0.037(3) 0.076(4) 0.029(3) 0.005(3) -0.001(3)
C117 0.047(4) 0.030(3) 0.078(5) 0.009(3) 0.009(3) 0.001(3)
C118 0.043(3) 0.030(3) 0.055(4) 0.001(3) 0.012(3) 0.001(2)
C201 0.031(3) 0.041(3) 0.031(3) -0.005(2) 0.008(2) -0.002(2)
C202 0.048(4) 0.130(7) 0.039(3) -0.026(4) 0.013(3) -0.038(4)
C203 0.045(4) 0.149(8) 0.051(4) -0.027(5) 0.018(3) -0.042(5)
C204 0.027(3) 0.068(4) 0.053(4) -0.011(3) -0.001(3) -0.008(3)
C205 0.039(3) 0.075(5) 0.038(3) -0.007(3) -0.002(3) -0.001(3)
C206 0.033(3) 0.055(4) 0.037(3) -0.007(3) 0.009(2) -0.005(3)
C207 0.027(3) 0.067(4) 0.031(3) -0.016(3) 0.003(2) -0.010(3)
C208 0.032(3) 0.116(6) 0.031(3) 0.005(4) 0.005(2) 0.006(4)
C209 0.046(4) 0.179(10) 0.034(4) 0.012(5) 0.003(3) -0.005(5)
C210 0.045(4) 0.170(10) 0.045(4) -0.056(5) 0.017(3) -0.029(5)
C211 0.084(6) 0.087(6) 0.088(6) -0.054(5) 0.049(5) -0.022(5)
C212 0.070(5) 0.051(4) 0.075(5) -0.031(3) 0.042(4) -0.013(3)
C213 0.040(3) 0.032(3) 0.037(3) -0.005(2) 0.010(2) 0.001(2)
C214 0.028(3) 0.032(3) 0.049(3) 0.005(2) 0.005(2) 0.003(2)
C215 0.034(3) 0.045(4) 0.069(4) 0.009(3) 0.006(3) 0.005(3)
C216 0.059(4) 0.033(3) 0.085(5) 0.017(3) 0.018(4) 0.011(3)
C217 0.078(5) 0.025(3) 0.088(5) -0.006(3) 0.016(4) -0.002(3)
C218 0.063(4) 0.033(3) 0.053(4) -0.011(3) 0.005(3) -0.007(3)
P1 0.0293(7) 0.0230(6) 0.0272(6) 0.0020(5) 0.0035(5) 0.0021(5)
P2 0.0270(6) 0.0322(7) 0.0276(6) -0.0047(5) 0.0053(5) -0.0026(5)
Rh 0.02398(18) 0.02364(18) 0.02210(17) 0.00244(15) 0.00385(14) 0.00150(15)
Sn1 0.02703(18) 0.02896(18) 0.0450(2) 0.00308(16) 0.01178(15) 0.00077(15)
Sn2 0.0396(2) 0.0353(2) 0.03329(19) 0.00414(16) -0.00568(15) 0.00837(17)
Sn3 0.0591(2) 0.02679(18) 0.03100(18) 0.00210(15) 0.02172(17) -0.00127(17)
C301 0.039(3) 0.035(3) 0.032(3) 0.005(2) 0.004(2) 0.006(2)
C302 0.046(3) 0.058(4) 0.042(3) 0.017(3) 0.009(3) 0.001(3)
C303 0.068(4) 0.065(4) 0.049(4) 0.023(3) 0.018(3) 0.011(4)
C304 0.096(6) 0.092(6) 0.052(4) 0.016(4) 0.011(4) 0.016(5)
C305 0.034(3) 0.034(3) 0.032(3) 0.002(2) 0.002(2) -0.002(2)
C306 0.031(3) 0.041(3) 0.036(3) 0.001(2) 0.007(2) 0.003(2)
C307 0.036(3) 0.052(4) 0.036(3) 0.007(3) 0.007(2) -0.003(3)
C308 0.051(4) 0.088(5) 0.053(4) 0.007(4) 0.019(3) 0.008(4)
C309 0.033(3) 0.033(3) 0.037(3) 0.000(2) 0.006(2) 0.000(2)
C310 0.032(3) 0.036(3) 0.042(3) 0.000(2) 0.007(2) 0.004(2)
C311 0.053(4) 0.055(4) 0.043(3) 0.002(3) 0.001(3) -0.006(3)
C312 0.060(4) 0.075(5) 0.043(3) 0.010(3) -0.002(3) -0.010(4)
C313 0.038(3) 0.039(3) 0.044(3) 0.000(2) 0.007(2) 0.013(2)
C314 0.074(5) 0.057(4) 0.074(5) -0.027(4) 0.009(4) 0.017(4)
C315 0.148(8) 0.066(5) 0.073(5) -0.018(4) 0.024(5) 0.048(5)
N300 0.029(2) 0.029(2) 0.033(2) 0.0039(17) 0.0050(18) 0.0030(17)
N400 0.064(4) 0.030(3) 0.076(4) 0.001(3) 0.010(3) 0.007(2)

loop_
_atom_type_symbol
_atom_type_description
_atom_type_scat_dispersion_real
_atom_type_scat_dispersion_imag
_atom_type_scat_source
C C 0.0033 0.0016 'International Tables Vol C Tables 4.2.6.8 and 6.1.1.4'
H H 0.0000 0.0000 'International Tables Vol C Tables 4.2.6.8 and 6.1.1.4'
B B 0.0013 0.0007 'International Tables Vol C Tables 4.2.6.8 and 6.1.1.4'
Cl Cl 0.1484 0.1585 'International Tables Vol C Tables 4.2.6.8 and 6.1.1.4'
N N 0.0061 0.0033 'International Tables Vol C Tables 4.2.6.8 and 6.1.1.4'
P P 0.1023 0.0942 'International Tables Vol C Tables 4.2.6.8 and 6.1.1.4'
Rh Rh -1.1178 0.9187 'International Tables Vol C Tables 4.2.6.8 and 6.1.1.4'
Sn Sn -0.6537 1.4246 'International Tables Vol C Tables 4.2.6.8 and 6.1.1.4'

loop_
_geom_angle_atom_site_label_1
_geom_angle_atom_site_label_2
_geom_angle_atom_site_label_3
_geom_angle
B15A C100 B10A 62.3(4)
B15A C100 B14A 63.3(5)
B10A C100 B14A 114.9(5)
B15A C100 B13A 115.3(6)
B10A C100 B13A 115.6(6)
B14A C100 B13A 62.5(5)
B15A C100 Sn1 126.2(4)
B10A C100 Sn1 68.7(3)
B14A C100 Sn1 125.6(5)
B13A C100 Sn1 67.8(3)
B15A C100 H1A 115.5
B10A C100 H1A 118.0
B14A C100 H1A 115.9
B13A C100 H1A 118.1
Sn1 C100 H1A 105.8
C100 B10A B16A 103.9(5)
C100 B10A B15A 58.5(4)
B16A B10A B15A 59.2(4)
C100 B10A B11A 106.3(5)
B16A B10A B11A 59.3(4)
B15A B10A B11A 107.8(5)
C100 B10A Sn1 69.7(3)
B16A B10A Sn1 120.1(5)
B15A B10A Sn1 123.7(5)
B11A B10A Sn1 65.9(3)
C100 B10A H10A 124.0
B16A B10A H10A 122.1
B15A B10A H10A 119.1
B11A B10A H10A 123.5
Sn1 B10A H10A 106.8
B17A B11A B16A 59.6(5)
B17A B11A B10A 105.8(5)
B16A B11A B10A 58.5(4)
B17A B11A B12A 58.9(5)
B16A B11A B12A 106.2(5)
B10A B11A B12A 106.3(5)
B17A B11A Sn1 120.5(5)
B16A B11A Sn1 121.7(5)
B10A B11A Sn1 68.4(3)
B12A B11A Sn1 66.3(3)
B17A B11A H11A 120.8
B16A B11A H11A 120.3
B10A B11A H11A 123.4
B12A B11A H11A 124.0
Sn1 B11A H11A 107.6
B18A B12A B17A 60.2(5)
B18A B12A B11A 106.7(6)
B17A B12A B11A 58.4(5)
B18A B12A B13A 59.0(5)
B17A B12A B13A 106.3(6)
B11A B12A B13A 106.4(5)
B18A B12A Sn1 122.0(5)
B17A B12A Sn1 120.6(6)
B11A B12A Sn1 66.9(3)
B13A B12A Sn1 67.8(3)
B18A B12A H12A 119.7
B17A B12A H12A 120.6
B11A B12A H12A 123.9
B13A B12A H12A 123.4
Sn1 B12A H12A 107.6
C100 B13A B14A 57.4(5)
C100 B13A B18A 103.3(6)
B14A B13A B18A 59.8(5)
C100 B13A B12A 105.2(6)
B14A B13A B12A 106.9(6)
B18A B13A B12A 58.4(5)
C100 B13A Sn1 70.0(3)
B14A B13A Sn1 123.0(5)
B18A B13A Sn1 119.6(6)
B12A B13A Sn1 65.8(3)
C100 B13A H13A 124.5
B14A B13A H13A 119.5
B18A B13A H13A 122.1
B12A B13A H13A 124.4
Sn1 B13A H13A 107.0
C100 B14A B13A 60.1(5)
C100 B14A B15A 58.8(5)
B13A B14A B15A 109.6(7)
C100 B14A B18A 106.2(8)
B13A B14A B18A 61.0(7)
B15A B14A B18A 108.3(7)
C100 B14A B19A 105.4(6)
B13A B14A B19A 109.4(7)
B15A B14A B19A 60.0(5)
B18A B14A B19A 59.9(5)
C100 B14A H14A 123.9
B13A B14A H14A 119.9
B15A B14A H14A 121.3
B18A B14A H14A 121.9
B19A B14A H14A 122.1
C100 B15A B16A 105.7(5)
C100 B15A B14A 57.9(5)
B16A B15A B14A 108.2(6)
C100 B15A B10A 59.2(4)
B16A B15A B10A 60.9(5)
B14A B15A B10A 107.9(6)
C100 B15A B19A 104.9(6)
B16A B15A B19A 60.1(5)
B14A B15A B19A 60.3(5)
B10A B15A B19A 109.0(6)
C100 B15A H15A 124.7
B16A B15A H15A 121.7
B14A B15A H15A 121.9
B10A B15A H15A 120.8
B19A B15A H15A 122.0
B15A B16A B10A 59.9(4)
B15A B16A B19A 60.9(5)
B10A B16A B19A 108.8(6)
B15A B16A B17A 109.0(6)
B10A B16A B17A 109.0(6)
B19A B16A B17A 60.0(5)
B15A B16A B11A 110.8(5)
B10A B16A B11A 62.2(4)
B19A B16A B11A 109.4(6)
B17A B16A B11A 60.0(5)
B15A B16A H16A 120.6
B10A B16A H16A 120.9
B19A B16A H16A 121.3
B17A B16A H16A 121.7
B11A B16A H16A 119.9
B19A B17A B16A 59.7(5)
B19A B17A B11A 109.5(6)
B16A B17A B11A 60.4(5)
B19A B17A B12A 109.0(6)
B16A B17A B12A 109.8(6)
B11A B17A B12A 62.7(5)
B19A B17A B18A 59.8(5)
B16A B17A B18A 107.1(6)
B11A B17A B18A 109.7(7)
B12A B17A B18A 59.7(6)
B19A B17A H17A 121.5
B16A B17A H17A 121.9
B11A B17A H17A 119.8
B12A B17A H17A 120.2
B18A B17A H17A 122.2
B14A B18A B19A 60.2(5)
B14A B18A B12A 109.7(9)
B19A B18A B12A 109.0(7)
B14A B18A B13A 59.2(6)
B19A B18A B13A 108.3(7)
B12A B18A B13A 62.6(6)
B14A B18A B17A 107.4(7)
B19A B18A B17A 59.4(5)
B12A B18A B17A 60.1(6)
B13A B18A B17A 109.0(8)
B14A B18A H18A 121.9
B19A B18A H18A 121.7
B12A B18A H18A 119.9
B13A B18A H18A 120.9
B17A B18A H18A 122.2
B16A B19A B17A 60.4(5)
B16A B19A B15A 59.0(4)
B17A B19A B15A 107.9(6)
B16A B19A B18A 108.5(6)
B17A B19A B18A 60.8(5)
B15A B19A B18A 108.0(6)
B16A B19A B14A 106.9(6)
B17A B19A B14A 108.2(6)
B15A B19A B14A 59.7(5)
B18A B19A B14A 59.9(5)
B16A B19A H19A 122.1
B17A B19A H19A 121.1
B15A B19A H19A 122.2
B18A B19A H19A 121.1
B14A B19A H19A 122.2
B15B C1B B10B 55.1(15)
B15B C1B B14B 60.4(13)
B10B C1B B14B 104.9(19)
B15B C1B B13B 104(2)
B10B C1B B13B 106.4(18)
B14B C1B B13B 57.7(18)
B15B C1B Sn1 116.8(15)
B10B C1B Sn1 67.0(8)
B14B C1B Sn1 120.6(16)
B13B C1B Sn1 68.4(8)
B15B C1B H1B 123.3
B10B C1B H1B 124.8
B14B C1B H1B 120.4
B13B C1B H1B 123.4
Sn1 C1B H1B 108.6
B15B B10B B16B 64.0(14)
B15B B10B C1B 61.3(16)
B16B B10B C1B 113(2)
B15B B10B B11B 107(2)
B16B B10B B11B 55.6(14)
C1B B10B B11B 108.9(16)
B15B B10B Sn1 124.6(16)
B16B B10B Sn1 119.2(14)
C1B B10B Sn1 69.6(8)
B11B B10B Sn1 66.1(7)
B15B B10B H93B 117.4
B16B B10B H93B 119.1
C1B B10B H93B 118.8
B11B B10B H93B 125.9
Sn1 B10B H93B 107.6
B17B B11B B16B 65.3(14)
B17B B11B B10B 109(2)
B16B B11B B10B 57.5(15)
B17B B11B B12B 62.0(15)
B16B B11B B12B 115(2)
B10B B11B B12B 108.8(15)
B17B B11B Sn1 124.1(16)
B16B B11B Sn1 121.9(16)
B10B B11B Sn1 67.1(8)
B12B B11B Sn1 67.1(8)
B17B B11B H11B 116.2
B16B B11B H11B 116.6
B10B B11B H11B 124.4
B12B B11B H11B 119.7
Sn1 B11B H11B 107.8
B17B B12B B18B 59.2(14)
B17B B12B B11B 53.9(14)
B18B B12B B11B 100.9(19)
B17B B12B B13B 101(2)
B18B B12B B13B 57(2)
B11B B12B B13B 100.9(18)
B17B B12B Sn1 116.5(14)
B18B B12B Sn1 119.7(19)
B11B B12B Sn1 66.7(8)
B13B B12B Sn1 68.0(8)
B17B B12B H12B 124.0
B18B B12B H12B 121.8
B11B B12B H12B 128.0
B13B B12B H12B 126.2
Sn1 B12B H12B 108.5
B18B B13B B14B 62.1(17)
B18B B13B C1B 114(2)
B14B B13B C1B 63.5(18)
B18B B13B B12B 60.7(19)
B14B B13B B12B 113(2)
C1B B13B B12B 114.3(18)
B18B B13B Sn1 121.3(19)
B14B B13B Sn1 126.2(19)
C1B B13B Sn1 69.0(8)
B12B B13B Sn1 65.6(7)
B18B B13B H13B 118.5
B14B B13B H13B 115.3
C1B B13B H13B 117.1
B12B B13B H13B 120.3
Sn1 B13B H13B 107.8
B13B B14B C1B 58.8(15)
B13B B14B B15B 102(2)
C1B B14B B15B 57.0(16)
B13B B14B B18B 60(3)
C1B B14B B18B 108(3)
B15B B14B B18B 107(2)
B13B B14B B19B 105(2)
C1B B14B B19B 106.4(19)
B15B B14B B19B 60.0(10)
B18B B14B B19B 60.0(10)
B13B B14B H14B 124.5
C1B B14B H14B 122.7
B15B B14B H14B 124.5
B18B B14B H14B 121.1
B19B B14B H14B 122.2
C1B B15B B10B 63.6(14)
C1B B15B B16B 112(2)
B10B B15B B16B 60.8(17)
C1B B15B B14B 62.6(19)
B10B B15B B14B 113(2)
B16B B15B B14B 109.6(15)
C1B B15B B19B 111.0(18)
B10B B15B B19B 109.8(18)
B16B B15B B19B 59.6(10)
B14B B15B B19B 60.1(9)
C1B B15B H15B 118.0
B10B B15B H15B 118.8
B16B B15B H15B 121.0
B14B B15B H15B 119.5
B19B B15B H15B 121.7
B10B B16B B11B 66.9(14)
B10B B16B B15B 55.2(16)
B11B B16B B15B 109(2)
B10B B16B B19B 106.3(18)
B11B B16B B19B 106.3(17)
B15B B16B B19B 61.0(10)
B10B B16B B17B 110(2)
B11B B16B B17B 56.8(15)
B15B B16B B17B 107.6(15)
B19B B16B B17B 59.8(9)
B10B B16B H16B 120.6
B11B B16B H16B 120.6
B15B B16B H16B 123.0
B19B B16B H16B 122.8
B17B B16B H16B 122.3
B11B B17B B19B 106.7(17)
B11B B17B B16B 57.9(15)
B19B B17B B16B 59.2(9)
B11B B17B B18B 110(3)
B19B B17B B18B 60.1(9)
B16B B17B B18B 107.5(17)
B11B B17B B12B 64.0(13)
B19B B17B B12B 110.4(18)
B16B B17B B12B 110(2)
B18B B17B B12B 61(2)
B11B B17B H17B 121.2
B19B B17B H17B 122.2
B16B B17B H17B 122.7
B18B B17B H17B 121.2
B12B B17B H17B 118.3
B13B B18B B14B 58(2)
B13B B18B B19B 104(2)
B14B B18B B19B 59.9(10)
B13B B18B B17B 106(3)
B14B B18B B17B 108(2)
B19B B18B B17B 59.3(10)
B13B B18B B12B 63(2)
B14B B18B B12B 112(4)
B19B B18B B12B 109(2)
B17B B18B B12B 59.7(18)
B13B B18B H18B 123.7
B14B B18B H18B 120.7
B19B B18B H18B 123.3
B17B B18B H18B 122.7
B12B B18B H18B 118.9
B16B B19B B17B 61.1(9)
B16B B19B B14B 109.4(16)
B17B B19B B14B 109.4(19)
B16B B19B B15B 59.5(9)
B17B B19B B15B 107.4(15)
B14B B19B B15B 59.9(9)
B16B B19B B18B 109.4(19)
B17B B19B B18B 60.6(10)
B14B B19B B18B 60.1(9)
B15B B19B B18B 107(2)
B16B B19B H19B 120.6
B17B B19B H19B 121.0
B14B B19B H19B 120.8
B15B B19B H19B 123.0
B18B B19B H19B 121.7
B206 C200 B205 62.4(4)
B206 C200 B201 62.4(4)
B205 C200 B201 112.8(5)
B206 C200 B204 112.9(5)
B205 C200 B204 61.2(4)
B201 C200 B204 112.1(4)
B206 C200 Sn2 125.5(4)
B205 C200 Sn2 124.1(4)
B201 C200 Sn2 67.7(3)
B204 C200 Sn2 67.5(3)
B206 C200 H2 116.0
B205 C200 H2 117.2
B201 C200 H2 119.7
B204 C200 H2 120.2
Sn2 C200 H2 106.6
C300 B304 B306 60.0(3)
C300 B304 B305 108.1(4)
B306 B304 B305 61.0(4)
C300 B304 B303 109.8(4)
B306 B304 B303 110.6(4)
B305 B304 B303 60.3(3)
C300 B304 Sn3 69.2(2)
B306 B304 Sn3 124.8(3)
B305 B304 Sn3 122.5(4)
B303 B304 Sn3 67.1(2)
C300 B304 H900 121.8
B306 B304 H900 117.7
B305 B304 H900 119.7
B303 B304 H900 121.5
Sn3 B304 H900 106.1
C42 C41A N400 117.1(7)
C42 C41A H40A 108.0
N400 C41A H40A 108.0
C42 C41A H40B 108.0
N400 C41A H40B 108.0
H40A C41A H40B 107.3
C42 C41A H41D 41.5
N400 C41A H41D 158.5
H40A C41A H41D 84.9
H40B C41A H41D 83.3
C42 C43A C44A 112.3(13)
C42 C43A H42A 109.2
C44A C43A H42A 109.2
C42 C43A H42B 109.2
C44A C43A H42B 109.2
H42A C43A H42B 107.9
C42 C43A H41D 37.4
C44A C43A H41D 146.4
H42A C43A H41D 79.7
H42B C43A H41D 98.0
C43A C44A H43A 109.5
C43A C44A H43B 109.5
H43A C44A H43B 109.5
C43A C44A H43C 109.5
H43A C44A H43C 109.5
H43B C44A H43C 109.5
N400 C45A C46A 120.7(9)
N400 C45A H45A 107.1
C46A C45A H45A 107.1
N400 C45A H45B 107.1
C46A C45A H45B 107.1
H45A C45A H45B 106.8
C45A C46A C47A 110.5(11)
C45A C46A H46A 109.6
C47A C46A H46A 109.6
C45A C46A H46B 109.6
C47A C46A H46B 109.6
H46A C46A H46B 108.1
C48 C47A C46A 117.4(12)
C48 C47A H47A 107.9
C46A C47A H47A 107.9
C48 C47A H47B 107.9
C46A C47A H47B 107.9
H47A C47A H47B 107.2
N400 C49A C50A 118.4(10)
N400 C49A H49A 107.7
C50A C49A H49A 107.7
N400 C49A H49B 107.7
C50A C49A H49B 107.7
H49A C49A H49B 107.1
C49A C50A C51A 110.3(12)
C49A C50A H50A 109.6
C51A C50A H50A 109.6
C49A C50A H50B 109.6
C51A C50A H50B 109.6
H50A C50A H50B 108.1
C52A C51A C50A 114.4(13)
C52A C51A H51A 108.7
C50A C51A H51A 108.7
C52A C51A H51B 108.7
C50A C51A H51B 108.7
H51A C51A H51B 107.6
C51A C52A H52A 109.5
C51A C52A H52B 109.5
H52A C52A H52B 109.5
C51A C52A H52C 109.5
H52A C52A H52C 109.5
H52B C52A H52C 109.5
C54A C53A N400 118.6(9)
C54A C53A H53A 107.7
N400 C53A H53A 107.7
C54A C53A H53B 107.7
N400 C53A H53B 107.7
H53A C53A H53B 107.1
C55A C54A C53A 114.1(12)
C55A C54A H54A 108.7
C53A C54A H54A 108.7
C55A C54A H54B 108.7
C53A C54A H54B 108.7
H54A C54A H54B 107.6
C54A C55A C56A 114.3(17)
C54A C55A H55A 108.7
C56A C55A H55A 108.7
C54A C55A H55B 108.7
C56A C55A H55B 108.7
H55A C55A H55B 107.6
C55A C56A H56A 109.5
C55A C56A H56B 109.5
H56A C56A H56B 109.5
C55A C56A H56C 109.5
H56A C56A H56C 109.5
H56B C56A H56C 109.5
C42 C41B N400 115.7(8)
C42 C41B H40C 108.4
N400 C41B H40C 108.4
C42 C41B H40D 108.4
N400 C41B H40D 108.4
H40C C41B H40D 107.4
C42 C43B C44B 120.9(14)
C42 C43B H42C 107.1
C44B C43B H42C 107.1
C42 C43B H42D 107.1
C44B C43B H42D 107.1
H42C C43B H42D 106.8
C43B C44B H43D 109.5
C43B C44B H43E 109.5
H43D C44B H43E 109.5
C43B C44B H43F 109.5
H43D C44B H43F 109.5
H43E C44B H43F 109.5
N400 C45B C46B 120.1(14)
N400 C45B H45C 107.3
C46B C45B H45C 107.3
N400 C45B H45D 107.3
C46B C45B H45D 107.3
H45C C45B H45D 106.9
C45B C46B C47B 104.5(16)
C45B C46B H46C 110.8
C47B C46B H46C 110.8
C45B C46B H46D 110.8
C47B C46B H46D 110.8
H46C C46B H46D 108.9
C48 C47B C46B 142(2)
C48 C47B H47C 101.4
C46B C47B H47C 101.4
C48 C47B H47D 101.4
C46B C47B H47D 101.4
H47C C47B H47D 104.6
C50B C49B N400 120.7(11)
C50B C49B H49C 107.2
N400 C49B H49C 107.2
C50B C49B H49D 107.2
N400 C49B H49D 107.2
H49C C49B H49D 106.8
C51B C50B C49B 112.9(14)
C51B C50B H50C 109.0
C49B C50B H50C 109.0
C51B C50B H50D 109.0
C49B C50B H50D 109.0
H50C C50B H50D 107.8
C52B C51B C50B 116.8(19)
C52B C51B H51C 108.1
C50B C51B H51C 108.1
C52B C51B H51D 108.1
C50B C51B H51D 108.1
H51C C51B H51D 107.3
C51B C52B H52D 109.5
C51B C52B H52E 109.5
H52D C52B H52E 109.5
C51B C52B H52F 109.5
H52D C52B H52F 109.5
H52E C52B H52F 109.5
N400 C53B C54B 111.6(13)
N400 C53B H53C 109.3
C54B C53B H53C 109.3
N400 C53B H53D 109.3
C54B C53B H53D 109.3
H53C C53B H53D 108.0
C55B C54B C53B 116.1(16)
C55B C54B H54C 108.3
C53B C54B H54C 108.3
C55B C54B H54D 108.3
C53B C54B H54D 108.3
H54C C54B H54D 107.4
C54B C55B C56B 110.3(17)
C54B C55B H55C 109.6
C56B C55B H55C 109.6
C54B C55B H55D 109.6
C56B C55B H55D 109.6
H55C C55B H55D 108.1
C55B C56B H56D 109.5
C55B C56B H56E 109.5
H56D C56B H56E 109.5
C55B C56B H56F 109.5
H56D C56B H56F 109.5
H56E C56B H56F 109.5
C47A C48 C47B 33.2(10)
C47A C48 H48A 109.5
C47B C48 H48A 142.3
C47A C48 H48B 109.5
C47B C48 H48B 88.3
H48A C48 H48B 109.5
C47A C48 H48C 109.5
C47B C48 H48C 94.3
H48A C48 H48C 109.5
H48B C48 H48C 109.5
C47A C48 H48D 143.5
C47B C48 H48D 111.8
H48A C48 H48D 102.7
H48B C48 H48D 41.3
H48C C48 H48D 74.2
C47A C48 H48E 97.2
C47B C48 H48E 109.2
H48A C48 H48E 71.0
H48B C48 H48E 150.7
H48C C48 H48E 47.8
H48D C48 H48E 109.5
C47A C48 H48F 83.3
C47B C48 H48F 107.3
H48A C48 H48F 44.5
H48B C48 H48F 86.1
H48C C48 H48F 153.9
H48D C48 H48F 109.5
H48E C48 H48F 109.5
C41B C42 C41A 61.8(6)
C41B C42 C43A 139.2(10)
C41A C42 C43A 121.6(9)
C41B C42 C43B 120.1(9)
C41A C42 C43B 144.9(10)
C43A C42 C43B 31.3(6)
C41B C42 H41A 46.2
C41A C42 H41A 106.9
C43A C42 H41A 106.9
C43B C42 H41A 78.1
C41B C42 H41B 110.2
C41A C42 H41B 106.9
C43A C42 H41B 106.9
C43B C42 H41B 104.5
H41A C42 H41B 106.7
C41B C42 H41C 107.2
C41A C42 H41C 103.7
C43A C42 H41C 110.4
C43B C42 H41C 108.1
H41A C42 H41C 106.3
H41B C42 H41C 3.7
C41B C42 H41D 106.8
C41A C42 H41D 48.2
C43A C42 H41D 76.6
C43B C42 H41D 106.9
H41A C42 H41D 142.5
H41B C42 H41D 107.7
H41C C42 H41D 107.1
C315 C36A H31A 109.5
C315 C36A H31B 109.5
H31A C36A H31B 109.5
C315 C36A H31C 109.5
H31A C36A H31C 109.5
H31B C36A H31C 109.5
C315 C36A H32D 43.2
H31A C36A H32D 101.2
H31B C36A H32D 145.5
H31C C36A H32D 73.1
C315 C36B H31D 109.5
C315 C36B H31E 109.5
H31D C36B H31E 109.5
C315 C36B H31F 109.5
H31D C36B H31F 109.5
H31E C36B H31F 109.5
C200 B201 B207 105.8(5)
C200 B201 B206 57.9(4)
B207 B201 B206 60.7(4)
C200 B201 B202 108.0(4)
B207 B201 B202 60.2(4)
B206 B201 B202 109.4(4)
C200 B201 Sn2 70.3(3)
B207 B201 Sn2 121.6(4)
B206 B201 Sn2 123.8(4)
B202 B201 Sn2 66.1(3)
C200 B201 H201 123.2
B207 B201 H201 120.4
B206 B201 H201 118.8
B202 B201 H201 122.4
Sn2 B201 H201 106.4
B208 B202 B207 60.2(4)
B208 B202 B201 105.9(4)
B207 B202 B201 58.3(4)
B208 B202 B203 58.6(3)
B207 B202 B203 106.9(4)
B201 B202 B203 106.9(4)
B208 B202 Sn2 121.0(4)
B207 B202 Sn2 122.4(4)
B201 B202 Sn2 68.9(3)
B203 B202 Sn2 67.0(2)
B208 B202 H202 120.8
B207 B202 H202 119.8
B201 B202 H202 123.3
B203 B202 H202 123.6
Sn2 B202 H202 106.9
B208 B203 B209 59.8(4)
B208 B203 B204 105.7(4)
B209 B203 B204 58.8(3)
B208 B203 B202 58.8(3)
B209 B203 B202 106.3(4)
B204 B203 B202 105.7(4)
B208 B203 Sn2 120.6(4)
B209 B203 Sn2 122.0(4)
B204 B203 Sn2 68.1(3)
B202 B203 Sn2 66.4(2)
B208 B203 H203 120.7
B209 B203 H203 119.9
B204 B203 H203 123.7
B202 B203 H203 124.3
Sn2 B203 H203 107.6
C200 B204 B205 58.2(4)
C200 B204 B209 105.0(5)
B205 B204 B209 60.3(4)
C200 B204 B203 107.1(4)
B205 B204 B203 108.2(5)
B209 B204 B203 58.9(3)
C200 B204 Sn2 70.2(3)
B205 B204 Sn2 123.8(4)
B209 B204 Sn2 120.2(4)
B203 B204 Sn2 66.0(3)
C200 B204 H204 123.3
B205 B204 H204 118.8
B209 B204 H204 121.6
B203 B204 H204 123.4
Sn2 B204 H204 106.7
C200 B205 B204 60.6(4)
C200 B205 B206 58.8(4)
B204 B205 B206 109.4(5)
C200 B205 B210 105.9(5)
B204 B205 B210 108.8(5)
B206 B205 B210 60.2(4)
C200 B205 B209 107.1(5)
B204 B205 B209 60.8(4)
B206 B205 B209 108.4(6)
B210 B205 B209 59.7(4)
C200 B205 H205 123.2
B204 B205 H205 120.2
B206 B205 H205 121.3
B210 B205 H205 122.3
B209 B205 H205 121.7
C200 B206 B205 58.8(4)
C200 B206 B210 105.9(5)
B205 B206 B210 60.2(4)
C200 B206 B201 59.7(4)
B205 B206 B201 107.6(5)
B210 B206 B201 107.2(5)
C200 B206 B207 105.9(4)
B205 B206 B207 108.0(5)
B210 B206 B207 60.2(4)
B201 B206 B207 59.0(4)
C200 B206 H206 123.5
B205 B206 H206 121.6
B210 B206 H206 122.2
B201 B206 H206 122.1
B207 B206 H206 122.3
B201 B207 B210 107.9(5)
B201 B207 B206 60.4(4)
B210 B207 B206 59.6(4)
B201 B207 B202 61.5(3)
B210 B207 B202 108.8(5)
B206 B207 B202 110.2(5)
B201 B207 B208 108.1(4)
B210 B207 B208 60.0(4)
B206 B207 B208 108.0(5)
B202 B207 B208 59.8(4)
B201 B207 H207 121.3
B210 B207 H207 121.9
B206 B207 H207 121.1
B202 B207 H207 120.3
B208 B207 H207 122.1
B209 B208 B203 60.3(4)
B209 B208 B202 109.7(4)
B203 B208 B202 62.7(3)
B209 B208 B210 59.4(4)
B203 B208 B210 109.0(5)
B202 B208 B210 108.8(5)
B209 B208 B207 107.3(5)
B203 B208 B207 110.0(4)
B202 B208 B207 60.0(3)
B210 B208 B207 59.7(4)
B209 B208 H208 122.0
B203 B208 H208 119.9
B202 B208 H208 120.1
B210 B208 H208 121.9
B207 B208 H208 121.9
B210 B209 B205 60.0(4)
B210 B209 B208 60.6(4)
B205 B209 B208 108.4(5)
B210 B209 B204 107.7(5)
B205 B209 B204 58.9(4)
B208 B209 B204 108.7(4)
B210 B209 B203 109.7(5)
B205 B209 B203 110.0(4)
B208 B209 B203 59.9(3)
B204 B209 B203 62.4(3)
B210 B209 H209 121.4
B205 B209 H209 121.6
B208 B209 H209 121.6
B204 B209 H209 121.6
B203 B209 H209 119.8
B209 B210 B205 60.3(4)
B209 B210 B206 108.4(5)
B205 B210 B206 59.6(5)
B209 B210 B207 108.3(5)
B205 B210 B207 107.7(5)
B206 B210 B207 60.2(4)
B209 B210 B208 60.1(4)
B205 B210 B208 108.1(5)
B206 B210 B208 108.7(5)
B207 B210 B208 60.3(4)
B209 B210 H210 121.4
B205 B210 H210 122.0
B206 B210 H210 121.4
B207 B210 H210 121.7
B208 B210 H210 121.4
B307 C300 B304 110.6(4)
B307 C300 B306 62.1(3)
B304 C300 B306 60.4(3)
B307 C300 B301 61.5(3)
B304 C300 B301 111.4(4)
B306 C300 B301 112.3(4)
B307 C300 Sn3 124.2(4)
B304 C300 Sn3 68.6(2)
B306 C300 Sn3 124.6(4)
B301 C300 Sn3 67.5(3)
B307 C300 H301 117.7
B304 C300 H301 121.0
B306 C300 H301 117.2
B301 C300 H301 120.2
Sn3 C300 H301 106.2
C300 B301 B308 105.0(4)
C300 B301 B307 58.1(3)
B308 B301 B307 60.3(4)
C300 B301 B302 106.8(4)
B308 B301 B302 58.8(4)
B307 B301 B302 107.8(4)
C300 B301 Sn3 69.3(3)
B308 B301 Sn3 120.1(4)
B307 B301 Sn3 122.8(4)
B302 B301 Sn3 66.2(3)
C300 B301 H302 123.6
B308 B301 H302 121.4
B307 B301 H302 119.2
B302 B301 H302 123.4
Sn3 B301 H302 107.2
B309 B302 B308 59.6(4)
B309 B302 B301 105.2(4)
B308 B302 B301 58.0(4)
B309 B302 B303 58.6(4)
B308 B302 B303 105.9(4)
B301 B302 B303 106.0(4)
B309 B302 Sn3 120.5(4)
B308 B302 Sn3 120.6(4)
B301 B302 Sn3 67.5(3)
B303 B302 Sn3 67.1(3)
B309 B302 H303 120.9
B308 B302 H303 120.8
B301 B302 H303 124.1
B303 B302 H303 123.7
Sn3 B302 H303 107.9
B305 B303 B309 60.3(4)
B305 B303 B304 58.3(3)
B309 B303 B304 104.7(4)
B305 B303 B302 107.0(4)
B309 B303 B302 58.0(4)
B304 B303 B302 105.9(4)
B305 B303 Sn3 122.0(4)
B309 B303 Sn3 119.0(4)
B304 B303 Sn3 68.5(3)
B302 B303 Sn3 66.1(3)
B305 B303 H304 119.4
B309 B303 H304 121.8
B304 B303 H304 123.9
B302 B303 H304 124.1
Sn3 B303 H304 108.0
B304 B305 B306 59.4(3)
B304 B305 B310 106.7(4)
B306 B305 B310 59.8(4)
B304 B305 B303 61.5(3)
B306 B305 B303 110.4(4)
B310 B305 B303 109.4(5)
B304 B305 B309 107.0(4)
B306 B305 B309 107.6(5)
B310 B305 B309 59.8(4)
B303 B305 B309 60.1(4)
B304 B305 H305 122.5
B306 B305 H305 121.3
B310 B305 H305 122.0
B303 B305 H305 119.7
B309 B305 H305 122.5
C300 B306 B304 59.7(3)
C300 B306 B310 105.9(4)
B304 B306 B310 107.4(4)
C300 B306 B305 106.8(4)
B304 B306 B305 59.6(3)
B310 B306 B305 60.4(4)
C300 B306 B307 58.6(3)
B304 B306 B307 107.2(4)
B310 B306 B307 59.9(4)
B305 B306 B307 108.3(5)
C300 B306 H306 123.3
B304 B306 H306 122.1
B310 B306 H306 122.2
B305 B306 H306 121.6
B307 B306 H306 122.0
C300 B307 B310 106.3(4)
C300 B307 B301 60.4(3)
B310 B307 B301 108.8(5)
C300 B307 B306 59.4(3)
B310 B307 B306 59.6(4)
B301 B307 B306 109.2(4)
C300 B307 B308 106.2(4)
B310 B307 B308 60.6(4)
B301 B307 B308 59.5(4)
B306 B307 B308 108.0(5)
C300 B307 H307 123.2
B310 B307 H307 121.9
B301 B307 H307 120.7
B306 B307 H307 121.4
B308 B307 H307 122.3
B301 B308 B309 109.6(4)
B301 B308 B302 63.2(3)
B309 B308 B302 60.1(4)
B301 B308 B307 60.2(4)
B309 B308 B307 107.9(5)
B302 B308 B307 111.3(4)
B301 B308 B310 108.5(5)
B309 B308 B310 60.0(4)
B302 B308 B310 109.8(5)
B307 B308 B310 59.4(4)
B301 B308 H308 120.3
B309 B308 H308 121.9
B302 B308 H308 119.1
B307 B308 H308 121.3
B310 B308 H308 121.8
B308 B309 B302 60.3(4)
B308 B309 B310 60.6(4)
B302 B309 B310 110.4(5)
B308 B309 B303 110.3(4)
B302 B309 B303 63.5(4)
B310 B309 B303 108.9(5)
B308 B309 B305 108.3(5)
B302 B309 B305 110.9(4)
B310 B309 B305 59.7(4)
B303 B309 B305 59.6(4)
B308 B309 H309 121.3
B302 B309 H309 119.0
B310 B309 H309 121.2
B303 B309 H309 120.2
B305 B309 H309 121.7
B306 B310 B307 60.5(4)
B306 B310 B305 59.8(4)
B307 B310 B305 108.3(4)
B306 B310 B309 108.2(4)
B307 B310 B309 107.8(5)
B305 B310 B309 60.5(4)
B306 B310 B308 108.2(4)
B307 B310 B308 60.0(4)
B305 B310 B308 107.9(4)
B309 B310 B308 59.3(4)
B306 B310 H310 121.5
B307 B310 H310 121.6
B305 B310 H310 121.6
B309 B310 H310 121.8
B308 B310 H310 122.0
Cl5A C5 Cl5B 87.6(7)
Cl5A C5 H5A 114.0
Cl5B C5 H5A 114.0
Cl5A C5 H5B 114.0
Cl5B C5 H5B 114.0
H5A C5 H5B 111.2
Cl4A C4 Cl4B 99(2)
Cl4A C4 H4A 111.9
Cl4B C4 H4A 111.9
Cl4A C4 H4B 111.9
Cl4B C4 H4B 111.9
H4A C4 H4B 109.6
C106 C101 C102 119.1(5)
C106 C101 P1 122.5(4)
C102 C101 P1 118.3(4)
C103 C102 C101 120.3(5)
C103 C102 H90A 119.9
C101 C102 H90A 119.9
C104 C103 C102 120.2(6)
C104 C103 H10B 119.9
C102 C103 H10B 119.9
C105 C104 C103 119.2(6)
C105 C104 H10C 120.4
C103 C104 H10C 120.4
C104 C105 C106 121.4(6)
C104 C105 H10D 119.3
C106 C105 H10D 119.3
C101 C106 C105 119.8(6)
C101 C106 H10E 120.1
C105 C106 H10E 120.1
C112 C107 C108 118.0(5)
C112 C107 P1 119.9(4)
C108 C107 P1 122.1(4)
C107 C108 C109 120.5(6)
C107 C108 H10F 119.7
C109 C108 H10F 119.7
C110 C109 C108 120.0(6)
C110 C109 H10G 120.0
C108 C109 H10G 120.0
C111 C110 C109 120.1(6)
C111 C110 H91A 119.9
C109 C110 H91A 119.9
C110 C111 C112 119.9(6)
C110 C111 H111 120.0
C112 C111 H111 120.0
C107 C112 C111 121.4(6)
C107 C112 H112 119.3
C111 C112 H112 119.3
C114 C113 C118 118.0(5)
C114 C113 P1 121.1(4)
C118 C113 P1 120.7(4)
C115 C114 C113 120.7(5)
C115 C114 H114 119.7
C113 C114 H114 119.7
C114 C115 C116 120.6(6)
C114 C115 H115 119.7
C116 C115 H115 119.7
C117 C116 C115 119.7(5)
C117 C116 H116 120.1
C115 C116 H116 120.1
C116 C117 C118 119.8(6)
C116 C117 H117 120.1
C118 C117 H117 120.1
C117 C118 C113 121.3(6)
C117 C118 H118 119.4
C113 C118 H118 119.4
C202 C201 C206 117.1(5)
C202 C201 P2 119.5(4)
C206 C201 P2 123.4(4)
C201 C202 C203 122.0(6)
C201 C202 H20A 119.0
C203 C202 H20A 119.0
C204 C203 C202 120.2(6)
C204 C203 H20B 119.9
C202 C203 H20B 119.9
C203 C204 C205 119.1(5)
C203 C204 H20C 120.4
C205 C204 H20C 120.4
C204 C205 C206 120.4(5)
C204 C205 H20D 119.8
C206 C205 H20D 119.8
C201 C206 C205 121.2(5)
C201 C206 H20E 119.4
C205 C206 H20E 119.4
C208 C207 C212 118.5(6)
C208 C207 P2 119.7(5)
C212 C207 P2 121.7(5)
C207 C208 C209 120.2(8)
C207 C208 H20F 119.9
C209 C208 H20F 119.9
C210 C209 C208 119.4(8)
C210 C209 H20G 120.3
C208 C209 H20G 120.3
C211 C210 C209 120.6(7)
C211 C210 H21A 119.7
C209 C210 H21A 119.7
C210 C211 C212 120.1(8)
C210 C211 H211 119.9
C212 C211 H211 119.9
C211 C212 C207 120.9(8)
C211 C212 H212 119.6
C207 C212 H212 119.6
C214 C213 C218 118.3(5)
C214 C213 P2 120.6(4)
C218 C213 P2 121.0(4)
C215 C214 C213 121.0(5)
C215 C214 H214 119.5
C213 C214 H214 119.5
C216 C215 C214 120.5(6)
C216 C215 H215 119.7
C214 C215 H215 119.7
C215 C216 C217 119.5(6)
C215 C216 H216 120.3
C217 C216 H216 120.3
C218 C217 C216 120.7(6)
C218 C217 H217 119.6
C216 C217 H217 119.6
C217 C218 C213 120.0(6)
C217 C218 H218 120.0
C213 C218 H218 120.0
C113 P1 C107 101.6(2)
C113 P1 C101 100.5(2)
C107 P1 C101 102.2(2)
C113 P1 Rh 116.86(17)
C107 P1 Rh 114.98(17)
C101 P1 Rh 118.13(17)
C213 P2 C201 101.3(2)
C213 P2 C207 100.5(3)
C201 P2 C207 102.3(2)
C213 P2 Rh 115.77(17)
C201 P2 Rh 116.74(17)
C207 P2 Rh 117.5(2)
P2 Rh P1 175.90(5)
P2 Rh Sn1 90.08(3)
P1 Rh Sn1 87.41(3)
P2 Rh Sn3 87.82(3)
P1 Rh Sn3 90.82(3)
Sn1 Rh Sn3 122.647(18)
P2 Rh Sn2 94.16(4)
P1 Rh Sn2 89.87(3)
Sn1 Rh Sn2 117.263(18)
Sn3 Rh Sn2 120.054(19)
B11B Sn1 B12B 46.2(6)
B11B Sn1 B12A 26.6(6)
B12B Sn1 B12A 20.5(6)
B11B Sn1 B10B 46.8(6)
B12B Sn1 B10B 79.6(10)
B12A Sn1 B10B 61.2(7)
B11B Sn1 B11A 26.3(5)
B12B Sn1 B11A 67.1(8)
B12A Sn1 B11A 46.7(3)
B10B Sn1 B11A 21.6(6)
B11B Sn1 B13A 70.4(7)
B12B Sn1 B13A 36.6(8)
B12A Sn1 B13A 46.4(3)
B10B Sn1 B13A 77.4(7)
B11A Sn1 B13A 78.1(3)
B11B Sn1 B13B 74.3(11)
B12B Sn1 B13B 46.4(6)
B12A Sn1 B13B 53.0(9)
B10B Sn1 B13B 72.3(11)
B11A Sn1 B13B 77.0(9)
B13A Sn1 B13B 10.9(6)
B11B Sn1 B10A 69.5(7)
B12B Sn1 B10A 91.7(7)
B12A Sn1 B10A 77.5(3)
B10B Sn1 B10A 24.2(6)
B11A Sn1 B10A 45.7(3)
B13A Sn1 B10A 75.0(3)
B13B Sn1 B10A 66.3(8)
B11B Sn1 C1B 76.9(9)
B12B Sn1 C1B 79.3(9)
B12A Sn1 C1B 72.7(7)
B10B Sn1 C1B 43.4(6)
B11A Sn1 C1B 60.7(7)
B13A Sn1 C1B 52.7(6)
B13B Sn1 C1B 42.6(6)
B10A Sn1 C1B 26.0(6)
B11B Sn1 C100 84.7(7)
B12B Sn1 C100 74.7(7)
B12A Sn1 C100 73.7(2)
B10B Sn1 C100 58.1(6)
B11A Sn1 C100 73.3(2)
B13A Sn1 C100 42.2(2)
B13B Sn1 C100 31.4(7)
B10A Sn1 C100 41.6(3)
C1B Sn1 C100 15.7(5)
B11B Sn1 Rh 140.7(7)
B12B Sn1 Rh 131.5(7)
B12A Sn1 Rh 144.9(2)
B10B Sn1 Rh 145.7(7)
B11A Sn1 Rh 145.51(19)
B13A Sn1 Rh 135.3(2)
B13B Sn1 Rh 137.4(9)
B10A Sn1 Rh 136.61(19)
C1B Sn1 Rh 140.7(7)
C100 Sn1 Rh 134.59(15)
B202 Sn2 B203 46.5(2)
B202 Sn2 B204 77.2(2)
B203 Sn2 B204 45.9(2)
B202 Sn2 B201 45.0(2)
B203 Sn2 B201 76.8(2)
B204 Sn2 B201 74.2(2)
B202 Sn2 C200 73.8(2)
B203 Sn2 C200 74.3(2)
B204 Sn2 C200 42.3(2)
B201 Sn2 C200 42.1(2)
B202 Sn2 Rh 146.30(15)
B203 Sn2 Rh 145.21(15)
B204 Sn2 Rh 135.52(17)
B201 Sn2 Rh 137.15(15)
C200 Sn2 Rh 133.28(14)
B302 Sn3 B303 46.8(2)
B302 Sn3 B301 46.3(2)
B303 Sn3 B301 77.8(2)
B302 Sn3 B304 76.4(2)
B303 Sn3 B304 44.4(2)
B301 Sn3 B304 74.4(2)
B302 Sn3 C300 75.3(2)
B303 Sn3 C300 74.4(2)
B301 Sn3 C300 43.2(2)
B304 Sn3 C300 42.20(19)
B302 Sn3 Rh 146.64(15)
B303 Sn3 Rh 148.57(16)
B301 Sn3 Rh 133.12(15)
B304 Sn3 Rh 136.66(14)
C300 Sn3 Rh 129.65(14)
C302 C301 N300 115.8(4)
C302 C301 H30A 108.3
N300 C301 H30A 108.3
C302 C301 H30B 108.3
N300 C301 H30B 108.3
H30A C301 H30B 107.4
C301 C302 C303 110.7(5)
C301 C302 H30C 109.5
C303 C302 H30C 109.5
C301 C302 H30D 109.5
C303 C302 H30D 109.5
H30C C302 H30D 108.1
C304 C303 C302 114.3(6)
C304 C303 H30E 108.7
C302 C303 H30E 108.7
C304 C303 H30F 108.7
C302 C303 H30F 108.7
H30E C303 H30F 107.6
C303 C304 H30G 109.5
C303 C304 H30H 109.5
H30G C304 H30H 109.5
C303 C304 H30I 109.5
H30G C304 H30I 109.5
H30H C304 H30I 109.5
C306 C305 N300 116.8(4)
C306 C305 H30J 108.1
N300 C305 H30J 108.1
C306 C305 H30K 108.1
N300 C305 H30K 108.1
H30J C305 H30K 107.3
C305 C306 C307 108.9(5)
C305 C306 H30L 109.9
C307 C306 H30L 109.9
C305 C306 H30M 109.9
C307 C306 H30M 109.9
H30L C306 H30M 108.3
C308 C307 C306 112.5(5)
C308 C307 H30N 109.1
C306 C307 H30N 109.1
C308 C307 H30O 109.1
C306 C307 H30O 109.1
H30N C307 H30O 107.8
C307 C308 H30P 109.5
C307 C308 H30Q 109.5
H30P C308 H30Q 109.5
C307 C308 H30R 109.5
H30P C308 H30R 109.5
H30Q C308 H30R 109.5
N300 C309 C310 116.6(4)
N300 C309 H30S 108.2
C310 C309 H30S 108.2
N300 C309 H30T 108.2
C310 C309 H30T 108.2
H30S C309 H30T 107.3
C309 C310 C311 109.0(5)
C309 C310 H31G 109.9
C311 C310 H31G 109.9
C309 C310 H31H 109.9
C311 C310 H31H 109.9
H31G C310 H31H 108.3
C312 C311 C310 111.7(5)
C312 C311 H31I 109.3
C310 C311 H31I 109.3
C312 C311 H31J 109.3
C310 C311 H31J 109.3
H31I C311 H31J 107.9
C311 C312 H31K 109.5
C311 C312 H31L 109.5
H31K C312 H31L 109.5
C311 C312 H31M 109.5
H31K C312 H31M 109.5
H31L C312 H31M 109.5
C314 C313 N300 115.3(5)
C314 C313 H31N 108.4
N300 C313 H31N 108.4
C314 C313 H31O 108.4
N300 C313 H31O 108.4
H31N C313 H31O 107.5
C313 C314 C315 110.1(6)
C313 C314 H31P 109.6
C315 C314 H31P 109.6
C313 C314 H31Q 109.6
C315 C314 H31Q 109.6
H31P C314 H31Q 108.2
C36B C315 C36A 64.7(12)
C36B C315 C314 119.9(11)
C36A C315 C314 113.1(11)
C36B C315 H32A 44.9
C36A C315 H32A 109.0
C314 C315 H32A 109.0
C36B C315 H32B 129.2
C36A C315 H32B 109.0
C314 C315 H32B 109.0
H32A C315 H32B 107.8
C36B C315 H32C 107.5
C36A C315 H32C 137.2
C314 C315 H32C 106.8
H32A C315 H32C 70.1
H32B C315 H32C 40.9
C36B C315 H32D 107.8
C36A C315 H32D 47.2
C314 C315 H32D 107.4
H32A C315 H32D 142.7
H32B C315 H32D 67.2
H32C C315 H32D 106.8
C309 N300 C301 108.4(4)
C309 N300 C305 111.2(4)
C301 N300 C305 108.2(4)
C309 N300 C313 109.4(4)
C301 N300 C313 110.7(4)
C305 N300 C313 108.9(4)
C45B N400 C49A 152.2(9)
C45B N400 C45A 38.4(7)
C49A N400 C45A 116.4(8)
C45B N400 C53B 119.3(12)
C49A N400 C53B 80.7(11)
C45A N400 C53B 154.4(10)
C45B N400 C41A 93.0(9)
C49A N400 C41A 112.3(8)
C45A N400 C41A 113.2(8)
C53B N400 C41A 73.0(7)
C45B N400 C49B 109.1(9)
C49A N400 C49B 43.2(7)
C45A N400 C49B 77.5(7)
C53B N400 C49B 109.4(9)
C41A N400 C49B 151.1(8)
C45B N400 C41B 112.9(8)
C49A N400 C41B 75.0(7)
C45A N400 C41B 96.2(7)
C53B N400 C41B 107.1(8)
C41A N400 C41B 56.6(6)
C49B N400 C41B 96.7(7)
C45B N400 C53A 75.0(8)
C49A N400 C53A 110.0(8)
C45A N400 C53A 103.3(7)
C53B N400 C53A 51.4(8)
C41A N400 C53A 99.6(6)
C49B N400 C53A 103.9(7)
C41B N400 C53A 154.2(7)

loop_
_geom_bond_atom_site_label_1
_geom_bond_atom_site_label_2
_geom_bond_distance
C100 B15A 1.695(10)
C100 B10A 1.707(10)
C100 B14A 1.677(12)
C100 B13A 1.724(10)
C100 Sn1 2.411(6)
C100 H1A 1.1000
B10A B16A 1.775(11)
B10A B15A 1.758(11)
B10A B11A 1.843(11)
B10A Sn1 2.396(7)
B10A H10A 1.1000
B11A B17A 1.784(12)
B11A B16A 1.790(11)
B11A B12A 1.860(13)
B11A Sn1 2.351(7)
B11A H11A 1.1000
B12A B18A 1.785(15)
B12A B17A 1.792(13)
B12A B13A 1.860(12)
B12A Sn1 2.340(7)
B12A H12A 1.1000
B13A B14A 1.765(12)
B13A B18A 1.797(16)
B13A Sn1 2.375(7)
B13A H13A 1.1000
B14A B15A 1.770(13)
B14A B18A 1.776(12)
B14A B19A 1.782(12)
B14A H14A 1.1000
B15A B16A 1.744(11)
B15A B19A 1.777(12)
B15A H15A 1.1000
B16A B19A 1.763(12)
B16A B17A 1.776(12)
B16A H16A 1.1000
B17A B19A 1.768(12)
B17A B18A 1.794(14)
B17A H17A 1.1000
B18A B19A 1.775(13)
B18A H18A 1.1000
B19A H19A 1.1000
C1B B15B 1.71(4)
C1B B10B 1.75(2)
C1B B14B 1.81(5)
C1B B13B 1.73(2)
C1B Sn1 2.384(16)
C1B H1B 1.1000
B10B B15B 1.60(4)
B10B B16B 1.70(4)
B10B B11B 1.85(2)
B10B Sn1 2.342(17)
B10B H93B 1.1000
B11B B17B 1.64(4)
B11B B16B 1.66(4)
B11B B12B 1.83(2)
B11B Sn1 2.325(17)
B11B H11B 1.1000
B12B B17B 1.79(4)
B12B B18B 1.82(6)
B12B B13B 1.85(2)
B12B Sn1 2.332(16)
B12B H12B 1.1000
B13B B18B 1.74(7)
B13B B14B 1.71(5)
B13B Sn1 2.375(18)
B13B H13B 1.1000
B14B B15B 1.77(2)
B14B B18B 1.78(2)
B14B B19B 1.78(2)
B14B H14B 1.1000
B15B B16B 1.75(2)
B15B B19B 1.78(2)
B15B H15B 1.1000
B16B B19B 1.75(2)
B16B B17B 1.78(2)
B16B H16B 1.1000
B17B B19B 1.76(2)
B17B B18B 1.79(2)
B17B H17B 1.1000
B18B B19B 1.78(2)
B18B H18B 1.1000
B19B H19B 1.1000
C200 B206 1.695(9)
C200 B205 1.695(9)
C200 B201 1.727(9)
C200 B204 1.736(9)
C200 Sn2 2.425(5)
C200 H2 1.1000
B304 C300 1.721(8)
B304 B306 1.733(8)
B304 B305 1.736(8)
B304 B303 1.793(9)
B304 Sn3 2.385(5)
B304 H900 1.1000
C41A C42 1.464(11)
C41A N400 1.529(10)
C41A H40A 0.9700
C41A H40B 0.9700
C41A H41D 1.0917
C43A C42 1.460(16)
C43A C44A 1.50(2)
C43A H42A 0.9700
C43A H42B 0.9700
C43A H41D 1.5546
C44A H43A 0.9600
C44A H43B 0.9600
C44A H43C 0.9600
C45A N400 1.475(12)
C45A C46A 1.510(14)
C45A H45A 0.9700
C45A H45B 0.9700
C46A C47A 1.545(14)
C46A H46A 0.9700
C46A H46B 0.9700
C47A C48 1.414(15)
C47A H47A 0.9700
C47A H47B 0.9700
C49A N400 1.440(11)
C49A C50A 1.493(14)
C49A H49A 0.9700
C49A H49B 0.9700
C50A C51A 1.521(14)
C50A H50A 0.9700
C50A H50B 0.9700
C51A C52A 1.478(16)
C51A H51A 0.9700
C51A H51B 0.9700
C52A H52A 0.9600
C52A H52B 0.9600
C52A H52C 0.9600
C53A C54A 1.527(15)
C53A N400 1.638(11)
C53A H53A 0.9700
C53A H53B 0.9700
C54A C55A 1.501(13)
C54A H54A 0.9700
C54A H54B 0.9700
C55A C56A 1.514(17)
C55A H55A 0.9700
C55A H55B 0.9700
C56A H56A 0.9600
C56A H56B 0.9600
C56A H56C 0.9600
C41B C42 1.421(11)
C41B N400 1.592(11)
C41B H40C 0.9700
C41B H40D 0.9700
C43B C42 1.475(16)
C43B C44B 1.49(2)
C43B H42C 0.9700
C43B H42D 0.9700
C44B H43D 0.9600
C44B H43E 0.9600
C44B H43F 0.9600
C45B N400 1.422(14)
C45B C46B 1.460(16)
C45B H45C 0.9700
C45B H45D 0.9700
C46B C47B 1.483(17)
C46B H46C 0.9700
C46B H46D 0.9700
C47B C48 1.428(16)
C47B H47C 0.9700
C47B H47D 0.9700
C49B C50B 1.506(16)
C49B N400 1.587(13)
C49B H49C 0.9700
C49B H49D 0.9700
C50B C51B 1.496(16)
C50B H50C 0.9700
C50B H50D 0.9700
C51B C52B 1.492(17)
C51B H51C 0.9700
C51B H51D 0.9700
C52B H52D 0.9600
C52B H52E 0.9600
C52B H52F 0.9600
C53B N400 1.477(12)
C53B C54B 1.507(15)
C53B H53C 0.9700
C53B H53D 0.9700
C54B C55B 1.436(17)
C54B H54C 0.9700
C54B H54D 0.9700
C55B C56B 1.487(16)
C55B H55C 0.9700
C55B H55D 0.9700
C56B H56D 0.9600
C56B H56E 0.9600
C56B H56F 0.9600
C48 H48A 0.9600
C48 H48B 0.9600
C48 H48C 0.9600
C48 H48D 0.9600
C48 H48E 0.9600
C48 H48F 0.9600
C42 H41A 0.9700
C42 H41B 0.9700
C42 H41C 0.9700
C42 H41D 0.9700
C36A C315 1.416(15)
C36A H31A 0.9600
C36A H31B 0.9600
C36A H31C 0.9600
C36A H32D 1.0387
C36B C315 1.394(14)
C36B H31D 0.9600
C36B H31E 0.9600
C36B H31F 0.9600
B201 B207 1.748(9)
B201 B206 1.774(9)
B201 B202 1.807(9)
B201 Sn2 2.383(6)
B201 H201 1.1000
B202 B208 1.780(8)
B202 B207 1.784(9)
B202 B203 1.849(8)
B202 Sn2 2.336(6)
B202 H202 1.1000
B203 B208 1.776(8)
B203 B209 1.782(8)
B203 B204 1.845(9)
B203 Sn2 2.347(5)
B203 H203 1.1000
B204 B205 1.748(10)
B204 B209 1.781(9)
B204 Sn2 2.383(6)
B204 H204 1.1000
B205 B206 1.757(12)
B205 B210 1.767(12)
B205 B209 1.772(10)
B205 H205 1.1000
B206 B210 1.767(10)
B206 B207 1.779(11)
B206 H206 1.1000
B207 B210 1.777(10)
B207 B208 1.788(9)
B207 H207 1.1000
B208 B209 1.773(10)
B208 B210 1.782(10)
B208 H208 1.1000
B209 B210 1.760(10)
B209 H209 1.1000
B210 H210 1.1000
C300 B307 1.712(8)
C300 B306 1.727(8)
C300 B301 1.754(8)
C300 Sn3 2.396(5)
C300 H301 1.1000
B301 B308 1.759(9)
B301 B307 1.773(8)
B301 B302 1.850(9)
B301 Sn3 2.366(6)
B301 H302 1.1000
B302 B309 1.770(9)
B302 B308 1.773(9)
B302 B303 1.869(9)
B302 Sn3 2.343(6)
B302 H303 1.1000
B303 B305 1.773(9)
B303 B309 1.782(10)
B303 Sn3 2.362(6)
B303 H304 1.1000
B305 B306 1.760(9)
B305 B310 1.770(10)
B305 B309 1.785(10)
B305 H305 1.1000
B306 B310 1.758(9)
B306 B307 1.773(9)
B306 H306 1.1000
B307 B310 1.763(10)
B307 B308 1.773(10)
B307 H307 1.1000
B308 B309 1.760(11)
B308 B310 1.783(10)
B308 H308 1.1000
B309 B310 1.773(10)
B309 H309 1.1000
B310 H310 1.1000
Cl5B C5 2.212(17)
Cl5A C5 1.984(18)
C5 H5A 0.9700
C5 H5B 0.9700
Cl4A C4 1.60(4)
Cl4B C4 1.78(3)
C4 H4A 0.9700
C4 H4B 0.9700
C101 C106 1.381(7)
C101 C102 1.391(7)
C101 P1 1.855(5)
C102 C103 1.389(8)
C102 H90A 0.9300
C103 C104 1.387(9)
C103 H10B 0.9300
C104 C105 1.359(9)
C104 H10C 0.9300
C105 C106 1.393(8)
C105 H10D 0.9300
C106 H10E 0.9300
C107 C112 1.388(7)
C107 C108 1.391(8)
C107 P1 1.845(5)
C108 C109 1.393(8)
C108 H10F 0.9300
C109 C110 1.382(9)
C109 H10G 0.9300
C110 C111 1.365(9)
C110 H91A 0.9300
C111 C112 1.388(8)
C111 H111 0.9300
C112 H112 0.9300
C113 C114 1.391(7)
C113 C118 1.398(7)
C113 P1 1.830(5)
C114 C115 1.378(7)
C114 H114 0.9300
C115 C116 1.384(9)
C115 H115 0.9300
C116 C117 1.378(9)
C116 H116 0.9300
C117 C118 1.383(8)
C117 H117 0.9300
C118 H118 0.9300
C201 C202 1.375(8)
C201 C206 1.381(7)
C201 P2 1.846(5)
C202 C203 1.381(9)
C202 H20A 0.9300
C203 C204 1.367(9)
C203 H20B 0.9300
C204 C205 1.368(8)
C204 H20C 0.9300
C205 C206 1.388(8)
C205 H20D 0.9300
C206 H20E 0.9300
C207 C208 1.374(9)
C207 C212 1.396(9)
C207 P2 1.847(5)
C208 C209 1.409(9)
C208 H20F 0.9300
C209 C210 1.378(13)
C209 H20G 0.9300
C210 C211 1.354(13)
C210 H21A 0.9300
C211 C212 1.379(9)
C211 H211 0.9300
C212 H212 0.9300
C213 C214 1.389(7)
C213 C218 1.409(8)
C213 P2 1.843(6)
C214 C215 1.381(8)
C214 H214 0.9300
C215 C216 1.374(9)
C215 H215 0.9300
C216 C217 1.388(10)
C216 H216 0.9300
C217 C218 1.378(9)
C217 H217 0.9300
C218 H218 0.9300
P1 Rh 2.3445(13)
P2 Rh 2.3367(13)
Rh Sn1 2.5644(5)
Rh Sn3 2.5662(5)
Rh Sn2 2.5830(5)
C301 C302 1.506(7)
C301 N300 1.522(6)
C301 H30A 0.9700
C301 H30B 0.9700
C302 C303 1.531(8)
C302 H30C 0.9700
C302 H30D 0.9700
C303 C304 1.485(10)
C303 H30E 0.9700
C303 H30F 0.9700
C304 H30G 0.9600
C304 H30H 0.9600
C304 H30I 0.9600
C305 C306 1.516(7)
C305 N300 1.524(6)
C305 H30J 0.9700
C305 H30K 0.9700
C306 C307 1.524(7)
C306 H30L 0.9700
C306 H30M 0.9700
C307 C308 1.519(8)
C307 H30N 0.9700
C307 H30O 0.9700
C308 H30P 0.9600
C308 H30Q 0.9600
C308 H30R 0.9600
C309 N300 1.514(6)
C309 C310 1.515(7)
C309 H30S 0.9700
C309 H30T 0.9700
C310 C311 1.521(8)
C310 H31G 0.9700
C310 H31H 0.9700
C311 C312 1.512(8)
C311 H31I 0.9700
C311 H31J 0.9700
C312 H31K 0.9600
C312 H31L 0.9600
C312 H31M 0.9600
C313 C314 1.510(9)
C313 N300 1.529(6)
C313 H31N 0.9700
C313 H31O 0.9700
C314 C315 1.526(10)
C314 H31P 0.9700
C314 H31Q 0.9700
C315 H32A 0.9700
C315 H32B 0.9700
C315 H32C 0.9700
C315 H32D 0.9700
